data_4350643
loop_
_publ_author_name
'Karasawa, Satoru'
'Nakano, Kimihiro'
'Yoshihara, Daisuke'
'Yamamoto, Noriko'
'Tanokashira, Jun-ichi'
'Yoshizaki, Takahito'
'Inagaki, Yuji'
'Koga, Noboru'

_publ_section_title
;
 Magnetic properties of 1:2 mixed cobalt(II) salicylaldehyde Schiff-base
 complexes with pyridine ligands carrying high-spin carbenes (Scar = 2/2,
 4/2, 6/2, and 8/2) in dilute frozen solutions: role of organic spin in
 heterospin single-molecule magnets.
;
_journal_issue 11
_journal_name_full 'Inorganic chemistry'
_journal_page_first 5447
_journal_page_last 5457
_journal_paper_doi 10.1021/ic403074d
_journal_volume 53
_journal_year 2014
_chemical_formula_moiety 'C36 H30 Co N4 O2'
_chemical_formula_sum 'C36 H30 Co N4 O2'
_chemical_formula_weight 609.59
_space_group_IT_number 2
_space_group_name_Hall '-P 1'
_space_group_name_H-M_alt 'P -1'
_symmetry_cell_setting triclinic
_symmetry_Int_Tables_number 2
_symmetry_space_group_name_Hall '-P 1'
_symmetry_space_group_name_H-M 'P -1'
_atom_sites_solution_hydrogens geom
_atom_sites_solution_primary direct
_atom_sites_solution_secondary difmap
_cell_angle_alpha 99.100(2)
_cell_angle_beta 97.125(2)
_cell_angle_gamma 100.784(2)
_cell_formula_units_Z 4
_cell_length_a 9.6221(18)
_cell_length_b 17.000(3)
_cell_length_c 18.840(4)
_cell_measurement_temperature 90
_cell_volume 2951.5(10)
_computing_cell_refinement Unknown
_computing_data_collection Unknown
_computing_data_reduction Unknown
_computing_molecular_graphics 'CrystalStructure 4.0'
_computing_publication_material 'CrystalStructure 4.0 (Rigaku, 2010)'
_computing_structure_refinement 'SHELXL97 (Sheldrick, 2008)'
_computing_structure_solution 'SIR92 (Altomare, et al., 1994)'
_diffrn_ambient_temperature 90
_diffrn_measured_fraction_theta_full 0.945
_diffrn_measured_fraction_theta_max 0.945
_diffrn_measurement_device_type 'Unknown CCD'
_diffrn_measurement_method \w
_diffrn_radiation_type 'Mo K\a'
_diffrn_radiation_wavelength 0.71069
_diffrn_reflns_av_R_equivalents 0.0246
_diffrn_reflns_limit_h_max 12
_diffrn_reflns_limit_h_min -7
_diffrn_reflns_limit_k_max 20
_diffrn_reflns_limit_k_min -21
_diffrn_reflns_limit_l_max 24
_diffrn_reflns_limit_l_min -23
_diffrn_reflns_number 15977
_diffrn_reflns_theta_full 27.00
_diffrn_reflns_theta_max 27.00
_diffrn_standards_number 0
_exptl_absorpt_coefficient_mu 0.622
_exptl_absorpt_correction_type none
_exptl_crystal_colour NONE
_exptl_crystal_density_diffrn 1.372
_exptl_crystal_density_method 'not measured'
_exptl_crystal_description NONE
_exptl_crystal_F_000 1268.00
_exptl_crystal_size_max 0.000
_exptl_crystal_size_mid 0.000
_exptl_crystal_size_min 0.000
_refine_diff_density_max 2.220
_refine_diff_density_min -0.790
_refine_ls_extinction_method none
_refine_ls_goodness_of_fit_ref 1.041
_refine_ls_hydrogen_treatment constr
_refine_ls_number_parameters 775
_refine_ls_number_reflns 12194
_refine_ls_number_restraints 0
_refine_ls_R_factor_gt 0.0512
_refine_ls_shift/su_max 0.001
_refine_ls_structure_factor_coef Fsqd
_refine_ls_weighting_details 'w = 1/[\s^2^(Fo^2^)+(0.0806P)^2^+2.8933P] where P=(Fo^2^+2Fc^2^)/3'
_refine_ls_weighting_scheme calc
_refine_ls_wR_factor_ref 0.1429
_reflns_number_gt 10717
_reflns_number_total 12194
_reflns_threshold_expression F^2^>2.0\s(F^2^)
_cod_data_source_file ic403074d_si_003.cif
_cod_data_source_block 996590(Phsal)
_cod_original_cell_volume 2951.4(10)
_cod_database_code 4350643

loop_
_symmetry_equiv_pos_site_id
_symmetry_equiv_pos_as_xyz
1 +X,+Y,+Z
2 -X,-Y,-Z

loop_
_atom_site_label
_atom_site_type_symbol
_atom_site_fract_x
_atom_site_fract_y
_atom_site_fract_z
_atom_site_U_iso_or_equiv
_atom_site_adp_type
_atom_site_occupancy
_atom_site_symmetry_multiplicity
_atom_site_calc_flag
_atom_site_refinement_flags
Co1 Co 0.96998(3) 0.581679(17) 0.242615(16) 0.01308(9) Uani 1.0 2 d .
Co2 Co 0.48006(3) 0.090565(17) 0.246944(15) 0.01302(9) Uani 1.0 2 d .
O1 O 1.15977(17) 0.56842(10) 0.21815(9) 0.0176(4) Uani 1.0 2 d .
O2 O 0.78082(17) 0.59897(10) 0.26522(9) 0.0176(4) Uani 1.0 2 d .
O3 O 0.55453(17) 0.04663(10) 0.15858(9) 0.0178(4) Uani 1.0 2 d .
O5 O 0.40974(17) 0.13874(10) 0.33539(9) 0.0182(4) Uani 1.0 2 d .
N1 N 0.5764(2) 0.00698(12) 0.31083(11) 0.0182(4) Uani 1.0 2 d .
N2 N 0.28725(19) -0.00295(11) 0.22258(10) 0.0147(4) Uani 1.0 2 d .
N3 N 0.37694(19) 0.16780(11) 0.18050(11) 0.0152(4) Uani 1.0 2 d .
N4 N 0.68197(19) 0.17613(11) 0.28205(10) 0.0143(4) Uani 1.0 2 d .
N6 N 0.9949(2) 0.53010(11) 0.33997(10) 0.0146(4) Uani 1.0 2 d .
N7 N 0.93782(19) 0.62975(11) 0.14429(10) 0.0139(4) Uani 1.0 2 d .
N8 N 1.0716(2) 0.70560(12) 0.30783(11) 0.0172(4) Uani 1.0 2 d .
N9 N 0.8666(2) 0.45479(12) 0.18505(11) 0.0163(4) Uani 1.0 2 d .
C1 C 1.0900(3) 0.47562(14) 0.34815(12) 0.0149(5) Uani 1.0 2 d .
C2 C 1.0382(3) 0.39540(14) 0.35457(12) 0.0166(5) Uani 1.0 2 d .
C3 C 1.1321(3) 0.34256(14) 0.36059(13) 0.0186(5) Uani 1.0 2 d .
C4 C 1.2774(3) 0.36985(15) 0.36016(13) 0.0190(5) Uani 1.0 2 d .
C5 C 1.3290(3) 0.44983(16) 0.35416(13) 0.0207(5) Uani 1.0 2 d .
C6 C 1.2361(3) 0.50273(15) 0.34743(13) 0.0185(5) Uani 1.0 2 d .
C7 C 0.9128(3) 0.53683(14) 0.38916(13) 0.0177(5) Uani 1.0 2 d .
C8 C 0.7957(3) 0.57932(14) 0.38931(13) 0.0168(5) Uani 1.0 2 d .
C9 C 0.7344(3) 0.60712(14) 0.32725(13) 0.0164(5) Uani 1.0 2 d .
C10 C 0.6155(3) 0.64483(15) 0.33467(14) 0.0199(5) Uani 1.0 2 d .
C11 C 0.5606(3) 0.65388(15) 0.39872(14) 0.0222(5) Uani 1.0 2 d .
C12 C 0.6180(3) 0.62448(16) 0.45876(14) 0.0239(6) Uani 1.0 2 d .
C13 C 0.7337(3) 0.58810(16) 0.45323(14) 0.0232(5) Uani 1.0 2 d .
C14 C 1.1960(3) 0.55228(13) 0.15402(13) 0.0146(5) Uani 1.0 2 d .
C15 C 1.3116(3) 0.51186(15) 0.14544(14) 0.0190(5) Uani 1.0 2 d .
C16 C 1.3547(3) 0.49392(15) 0.07860(14) 0.0210(5) Uani 1.0 2 d .
C17 C 1.2885(3) 0.51750(15) 0.01725(14) 0.0223(5) Uani 1.0 2 d .
C18 C 1.1269(3) 0.57394(13) 0.09092(12) 0.0145(5) Uani 1.0 2 d .
C19 C 1.0112(3) 0.61801(13) 0.09193(12) 0.0152(5) Uani 1.0 2 d .
C20 C 0.8398(3) 0.68254(14) 0.13635(12) 0.0141(5) Uani 1.0 2 d .
C21 C 0.8908(3) 0.76514(15) 0.13959(13) 0.0194(5) Uani 1.0 2 d .
C22 C 0.7967(3) 0.81744(15) 0.13524(14) 0.0216(5) Uani 1.0 2 d .
C23 C 0.6499(3) 0.78694(15) 0.12554(13) 0.0204(5) Uani 1.0 2 d .
C24 C 0.5984(3) 0.70402(15) 0.12139(13) 0.0196(5) Uani 1.0 2 d .
C25 C 0.6928(3) 0.65216(14) 0.12810(13) 0.0175(5) Uani 1.0 2 d .
C26 C 0.3755(3) 0.15857(14) 0.10815(13) 0.0192(5) Uani 1.0 2 d .
C27 C 0.3126(3) 0.20580(16) 0.06546(14) 0.0256(6) Uani 1.0 2 d .
C28 C 0.2505(3) 0.26639(17) 0.09824(16) 0.0281(6) Uani 1.0 2 d .
C29 C 0.2517(3) 0.27673(15) 0.17256(15) 0.0242(6) Uani 1.0 2 d .
C30 C 0.3148(3) 0.22620(14) 0.21143(14) 0.0181(5) Uani 1.0 2 d .
C32 C 0.6858(3) 0.05234(13) 0.14671(12) 0.0138(5) Uani 1.0 2 d .
C33 C 0.7146(3) 0.00283(14) 0.08397(12) 0.0173(5) Uani 1.0 2 d .
C34 C 0.8516(3) 0.00474(15) 0.06948(13) 0.0200(5) Uani 1.0 2 d .
C35 C 0.9692(3) 0.05629(16) 0.11609(15) 0.0245(6) Uani 1.0 2 d .
C36 C 0.9453(3) 0.10559(15) 0.17658(14) 0.0225(5) Uani 1.0 2 d .
C37 C 0.8061(3) 0.10578(14) 0.19324(13) 0.0157(5) Uani 1.0 2 d .
C38 C 0.7970(3) 0.16403(14) 0.25650(13) 0.0175(5) Uani 1.0 2 d .
C39 C 0.2791(3) -0.07498(13) 0.16992(13) 0.0151(5) Uani 1.0 2 d .
C40 C 0.2695(3) -0.07220(14) 0.09628(13) 0.0202(5) Uani 1.0 2 d .
C41 C 0.2628(3) -0.14324(15) 0.04605(14) 0.0230(5) Uani 1.0 2 d .
C42 C 0.2685(3) -0.21633(15) 0.06901(14) 0.0217(5) Uani 1.0 2 d .
C43 C 0.2802(3) -0.21864(14) 0.14303(14) 0.0197(5) Uani 1.0 2 d .
C44 C 0.2847(3) -0.14846(14) 0.19328(13) 0.0174(5) Uani 1.0 2 d .
C45 C 0.1851(3) -0.00570(14) 0.26134(13) 0.0180(5) Uani 1.0 2 d .
C46 C 0.1757(3) 0.05335(14) 0.32441(14) 0.0189(5) Uani 1.0 2 d .
C47 C 0.2888(3) 0.12065(14) 0.35870(13) 0.0158(5) Uani 1.0 2 d .
C48 C 0.2656(3) 0.16995(15) 0.42300(13) 0.0213(5) Uani 1.0 2 d .
C49 C 0.1402(3) 0.15398(16) 0.45106(15) 0.0265(6) Uani 1.0 2 d .
C50 C 0.0309(3) 0.08753(17) 0.41792(16) 0.0297(6) Uani 1.0 2 d .
C51 C 0.0489(3) 0.03873(16) 0.35536(15) 0.0253(6) Uani 1.0 2 d .
C52 C 0.5845(3) 0.01684(16) 0.38364(14) 0.0233(5) Uani 1.0 2 d .
C53 C 0.6324(3) -0.03759(17) 0.42357(15) 0.0278(6) Uani 1.0 2 d .
C54 C 0.6717(3) -0.10549(17) 0.38749(16) 0.0279(6) Uani 1.0 2 d .
C55 C 0.6645(3) -0.11602(16) 0.31300(15) 0.0253(6) Uani 1.0 2 d .
C56 C 0.6165(3) -0.05854(15) 0.27666(14) 0.0196(5) Uani 1.0 2 d .
C57 C 0.6376(3) 0.30375(15) 0.34591(14) 0.0215(5) Uani 1.0 2 d .
C58 C 0.6591(3) 0.36305(16) 0.40865(15) 0.0246(6) Uani 1.0 2 d .
C59 C 0.7460(3) 0.35769(17) 0.47102(14) 0.0264(6) Uani 1.0 2 d .
C60 C 0.8140(3) 0.29310(16) 0.47139(14) 0.0271(6) Uani 1.0 2 d .
C61 C 0.7924(3) 0.23291(15) 0.40922(14) 0.0229(5) Uani 1.0 2 d .
C62 C 0.7236(3) 0.43190(15) 0.17321(14) 0.0208(5) Uani 1.0 2 d .
C63 C 0.6514(3) 0.35163(16) 0.14700(16) 0.0290(6) Uani 1.0 2 d .
C64 C 0.7299(3) 0.29244(16) 0.13178(15) 0.0276(6) Uani 1.0 2 d .
C65 C 0.8776(3) 0.31511(15) 0.14286(14) 0.0219(5) Uani 1.0 2 d .
C66 C 0.9415(3) 0.39645(14) 0.16990(13) 0.0178(5) Uani 1.0 2 d .
C67 C 0.9944(3) 0.76051(15) 0.33002(14) 0.0226(5) Uani 1.0 2 d .
C68 C 1.0548(4) 0.83465(16) 0.37541(16) 0.0302(6) Uani 1.0 2 d .
C69 C 1.2012(4) 0.85395(17) 0.39852(16) 0.0327(7) Uani 1.0 2 d .
C70 C 1.2822(3) 0.79843(16) 0.37530(15) 0.0278(6) Uani 1.0 2 d .
C71 C 1.2135(3) 0.72538(15) 0.33016(14) 0.0206(5) Uani 1.0 2 d .
C72 C 0.7035(3) 0.23799(14) 0.34576(13) 0.0173(5) Uani 1.0 2 d .
C73 C 1.1771(3) 0.55697(14) 0.02409(13) 0.0188(5) Uani 1.0 2 d .
H2 H 0.9410 0.3770 0.3549 0.0199 Uiso 1.0 2 calc R
H3 H 1.0973 0.2890 0.3649 0.0223 Uiso 1.0 2 calc R
H4 H 1.3398 0.3345 0.3639 0.0228 Uiso 1.0 2 calc R
H5 H 1.4265 0.4683 0.3546 0.0249 Uiso 1.0 2 calc R
H6 H 1.2711 0.5561 0.3424 0.0222 Uiso 1.0 2 calc R
H10 H 0.5739 0.6638 0.2953 0.0239 Uiso 1.0 2 calc R
H11 H 0.4842 0.6799 0.4023 0.0266 Uiso 1.0 2 calc R
H12 H 0.5788 0.6294 0.5015 0.0287 Uiso 1.0 2 calc R
H13 H 0.7721 0.5687 0.4931 0.0278 Uiso 1.0 2 calc R
H15 H 1.3591 0.4973 0.1858 0.0227 Uiso 1.0 2 calc R
H16 H 1.4284 0.4659 0.0743 0.0251 Uiso 1.0 2 calc R
H17 H 1.3194 0.5066 -0.0274 0.0268 Uiso 1.0 2 calc R
H21 H 0.9889 0.7856 0.1447 0.0232 Uiso 1.0 2 calc R
H22 H 0.8318 0.8730 0.1388 0.0259 Uiso 1.0 2 calc R
H23 H 0.5865 0.8217 0.1218 0.0244 Uiso 1.0 2 calc R
H24 H 0.5002 0.6832 0.1141 0.0235 Uiso 1.0 2 calc R
H25 H 0.6578 0.5971 0.1271 0.0210 Uiso 1.0 2 calc R
H26 H 0.4186 0.1188 0.0858 0.0231 Uiso 1.0 2 calc R
H27 H 0.3121 0.1969 0.0154 0.0308 Uiso 1.0 2 calc R
H28 H 0.2089 0.2994 0.0708 0.0337 Uiso 1.0 2 calc R
H29 H 0.2109 0.3169 0.1961 0.0290 Uiso 1.0 2 calc R
H30 H 0.3140 0.2331 0.2613 0.0217 Uiso 1.0 2 calc R
H33 H 0.6384 -0.0318 0.0519 0.0208 Uiso 1.0 2 calc R
H34 H 0.8663 -0.0286 0.0282 0.0240 Uiso 1.0 2 calc R
H35 H 1.0618 0.0572 0.1063 0.0293 Uiso 1.0 2 calc R
H36 H 1.0233 0.1400 0.2076 0.0270 Uiso 1.0 2 calc R
H40 H 0.2675 -0.0233 0.0804 0.0243 Uiso 1.0 2 calc R
H41 H 0.2545 -0.1415 -0.0034 0.0276 Uiso 1.0 2 calc R
H42 H 0.2645 -0.2633 0.0353 0.0261 Uiso 1.0 2 calc R
H43 H 0.2849 -0.2673 0.1589 0.0236 Uiso 1.0 2 calc R
H44 H 0.2915 -0.1505 0.2426 0.0208 Uiso 1.0 2 calc R
H45 H 0.1092 -0.0505 0.2473 0.0216 Uiso 1.0 2 calc R
H48 H 0.3375 0.2142 0.4466 0.0256 Uiso 1.0 2 calc R
H49 H 0.1282 0.1879 0.4926 0.0319 Uiso 1.0 2 calc R
H50 H -0.0529 0.0763 0.4377 0.0356 Uiso 1.0 2 calc R
H51 H -0.0247 -0.0051 0.3328 0.0304 Uiso 1.0 2 calc R
H52 H 0.5568 0.0619 0.4082 0.0279 Uiso 1.0 2 calc R
H53 H 0.6381 -0.0285 0.4739 0.0334 Uiso 1.0 2 calc R
H54 H 0.7025 -0.1433 0.4130 0.0335 Uiso 1.0 2 calc R
H55 H 0.6911 -0.1608 0.2874 0.0303 Uiso 1.0 2 calc R
H56 H 0.6121 -0.0659 0.2264 0.0236 Uiso 1.0 2 calc R
H57 H 0.5791 0.3083 0.3043 0.0258 Uiso 1.0 2 calc R
H58 H 0.6143 0.4070 0.4085 0.0295 Uiso 1.0 2 calc R
H59 H 0.7586 0.3975 0.5126 0.0317 Uiso 1.0 2 calc R
H60 H 0.8740 0.2897 0.5130 0.0326 Uiso 1.0 2 calc R
H61 H 0.8373 0.1890 0.4097 0.0275 Uiso 1.0 2 calc R
H62 H 0.6701 0.4714 0.1829 0.0250 Uiso 1.0 2 calc R
H63 H 0.5518 0.3380 0.1398 0.0348 Uiso 1.0 2 calc R
H64 H 0.6841 0.2383 0.1144 0.0332 Uiso 1.0 2 calc R
H65 H 0.9330 0.2767 0.1324 0.0263 Uiso 1.0 2 calc R
H66 H 1.0410 0.4113 0.1779 0.0214 Uiso 1.0 2 calc R
H67 H 0.8961 0.7481 0.3142 0.0271 Uiso 1.0 2 calc R
H68 H 0.9978 0.8708 0.3901 0.0362 Uiso 1.0 2 calc R
H69 H 1.2445 0.9033 0.4291 0.0393 Uiso 1.0 2 calc R
H70 H 1.3809 0.8100 0.3898 0.0333 Uiso 1.0 2 calc R
H71 H 1.2685 0.6884 0.3147 0.0247 Uiso 1.0 2 calc R
H73 H 1.1335 0.5729 -0.0166 0.0226 Uiso 1.0 2 calc R

loop_
_atom_site_aniso_label
_atom_site_aniso_U_11
_atom_site_aniso_U_22
_atom_site_aniso_U_33
_atom_site_aniso_U_12
_atom_site_aniso_U_13
_atom_site_aniso_U_23
Co1 0.00977(15) 0.01630(17) 0.01486(17) 0.00437(11) 0.00287(12) 0.00532(12)
Co2 0.00935(15) 0.01558(16) 0.01377(17) 0.00166(11) 0.00287(11) 0.00199(12)
O1 0.0117(8) 0.0264(9) 0.0169(8) 0.0073(7) 0.0028(6) 0.0057(7)
O2 0.0129(8) 0.0246(9) 0.0173(9) 0.0067(7) 0.0024(6) 0.0064(7)
O3 0.0111(8) 0.0236(9) 0.0175(9) 0.0027(7) 0.0031(6) 0.0006(7)
O5 0.0152(8) 0.0217(9) 0.0173(9) 0.0021(7) 0.0053(7) 0.0022(7)
N1 0.0127(9) 0.0202(10) 0.0204(11) 0.0004(8) -0.0004(8) 0.0062(8)
N2 0.0102(9) 0.0156(9) 0.0179(10) 0.0014(7) 0.0009(7) 0.0043(8)
N3 0.0115(9) 0.0151(9) 0.0177(10) -0.0002(7) 0.0010(8) 0.0039(8)
N4 0.0121(9) 0.0143(9) 0.0166(10) 0.0011(7) 0.0033(7) 0.0040(7)
N6 0.0121(9) 0.0172(10) 0.0160(10) 0.0045(7) 0.0020(7) 0.0057(8)
N7 0.0099(9) 0.0155(9) 0.0168(10) 0.0026(7) 0.0010(7) 0.0049(7)
N8 0.0173(10) 0.0195(10) 0.0170(10) 0.0051(8) 0.0028(8) 0.0082(8)
N9 0.0151(9) 0.0188(10) 0.0165(10) 0.0043(8) 0.0027(8) 0.0064(8)
C1 0.0139(11) 0.0223(12) 0.0111(11) 0.0074(9) 0.0017(8) 0.0064(9)
C2 0.0118(10) 0.0213(12) 0.0177(12) 0.0041(9) 0.0026(9) 0.0057(9)
C3 0.0185(11) 0.0176(11) 0.0206(12) 0.0053(9) 0.0022(9) 0.0051(9)
C4 0.0160(11) 0.0247(12) 0.0184(12) 0.0098(9) 0.0034(9) 0.0032(9)
C5 0.0131(11) 0.0300(13) 0.0230(13) 0.0085(10) 0.0060(9) 0.0096(10)
C6 0.0169(11) 0.0201(12) 0.0199(12) 0.0029(9) 0.0034(9) 0.0084(9)
C7 0.0167(11) 0.0195(12) 0.0184(12) 0.0052(9) 0.0025(9) 0.0065(9)
C8 0.0143(11) 0.0190(12) 0.0192(12) 0.0059(9) 0.0058(9) 0.0043(9)
C9 0.0134(11) 0.0169(11) 0.0199(12) 0.0037(9) 0.0043(9) 0.0043(9)
C10 0.0151(11) 0.0230(12) 0.0242(13) 0.0080(9) 0.0031(10) 0.0075(10)
C11 0.0154(11) 0.0258(13) 0.0280(14) 0.0096(10) 0.0067(10) 0.0038(10)
C12 0.0243(13) 0.0302(14) 0.0203(13) 0.0105(11) 0.0089(10) 0.0035(10)
C13 0.0231(13) 0.0301(14) 0.0192(13) 0.0098(11) 0.0062(10) 0.0056(10)
C14 0.0102(10) 0.0152(11) 0.0190(12) 0.0019(8) 0.0037(9) 0.0043(9)
C15 0.0133(11) 0.0229(12) 0.0233(13) 0.0064(9) 0.0036(9) 0.0086(10)
C16 0.0149(11) 0.0190(12) 0.0314(14) 0.0054(9) 0.0105(10) 0.0044(10)
C17 0.0179(12) 0.0274(13) 0.0221(13) 0.0042(10) 0.0098(10) 0.0013(10)
C18 0.0106(10) 0.0137(11) 0.0179(11) -0.0001(8) 0.0031(9) 0.0022(8)
C19 0.0125(10) 0.0147(11) 0.0177(11) 0.0004(8) 0.0014(9) 0.0041(9)
C20 0.0120(10) 0.0201(11) 0.0114(11) 0.0056(9) -0.0000(8) 0.0057(9)
C21 0.0123(11) 0.0215(12) 0.0247(13) 0.0026(9) 0.0001(9) 0.0088(10)
C22 0.0195(12) 0.0180(12) 0.0285(14) 0.0053(9) 0.0016(10) 0.0083(10)
C23 0.0194(12) 0.0266(13) 0.0193(12) 0.0129(10) 0.0029(10) 0.0074(10)
C24 0.0111(10) 0.0268(13) 0.0223(12) 0.0060(9) 0.0026(9) 0.0064(10)
C25 0.0126(11) 0.0183(11) 0.0221(12) 0.0027(9) 0.0025(9) 0.0059(9)
C26 0.0182(11) 0.0193(12) 0.0173(12) -0.0014(9) -0.0004(9) 0.0034(9)
C27 0.0259(13) 0.0284(14) 0.0193(13) -0.0030(11) -0.0025(10) 0.0094(10)
C28 0.0221(13) 0.0283(14) 0.0336(15) 0.0024(11) -0.0042(11) 0.0150(12)
C29 0.0185(12) 0.0221(13) 0.0338(15) 0.0067(10) 0.0025(11) 0.0091(11)
C30 0.0117(10) 0.0185(11) 0.0237(13) 0.0011(9) 0.0019(9) 0.0053(9)
C32 0.0119(10) 0.0150(11) 0.0168(11) 0.0044(8) 0.0039(9) 0.0068(9)
C33 0.0186(11) 0.0180(11) 0.0158(11) 0.0043(9) 0.0027(9) 0.0041(9)
C34 0.0251(13) 0.0218(12) 0.0179(12) 0.0107(10) 0.0099(10) 0.0059(9)
C35 0.0157(11) 0.0306(14) 0.0300(14) 0.0064(10) 0.0111(10) 0.0066(11)
C36 0.0131(11) 0.0263(13) 0.0273(14) 0.0006(9) 0.0072(10) 0.0035(10)
C37 0.0134(11) 0.0167(11) 0.0184(12) 0.0029(9) 0.0049(9) 0.0057(9)
C38 0.0139(11) 0.0182(11) 0.0211(12) 0.0021(9) 0.0057(9) 0.0049(9)
C39 0.0064(9) 0.0157(11) 0.0216(12) 0.0001(8) 0.0009(8) 0.0028(9)
C40 0.0213(12) 0.0168(12) 0.0234(13) 0.0048(9) 0.0040(10) 0.0051(10)
C41 0.0257(13) 0.0217(12) 0.0206(13) 0.0035(10) 0.0039(10) 0.0023(10)
C42 0.0168(11) 0.0177(12) 0.0286(14) 0.0032(9) 0.0040(10) -0.0018(10)
C43 0.0114(10) 0.0153(11) 0.0319(14) 0.0018(9) 0.0008(10) 0.0060(10)
C44 0.0108(10) 0.0183(11) 0.0218(12) 0.0004(9) -0.0007(9) 0.0059(9)
C45 0.0118(10) 0.0160(11) 0.0260(13) 0.0002(8) 0.0038(9) 0.0065(9)
C46 0.0154(11) 0.0186(12) 0.0260(13) 0.0044(9) 0.0091(10) 0.0089(10)
C47 0.0155(11) 0.0167(11) 0.0185(12) 0.0063(9) 0.0053(9) 0.0073(9)
C48 0.0259(13) 0.0216(12) 0.0198(12) 0.0086(10) 0.0073(10) 0.0067(10)
C49 0.0342(15) 0.0289(14) 0.0250(14) 0.0166(12) 0.0159(12) 0.0097(11)
C50 0.0248(13) 0.0338(15) 0.0401(16) 0.0134(11) 0.0196(12) 0.0159(13)
C51 0.0170(12) 0.0240(13) 0.0381(16) 0.0036(10) 0.0122(11) 0.0100(11)
C52 0.0224(12) 0.0226(13) 0.0219(13) 0.0003(10) -0.0002(10) 0.0036(10)
C53 0.0291(14) 0.0302(14) 0.0204(13) -0.0017(11) -0.0027(11) 0.0078(11)
C54 0.0215(13) 0.0298(14) 0.0337(15) 0.0045(11) -0.0029(11) 0.0159(12)
C55 0.0194(12) 0.0246(13) 0.0342(15) 0.0078(10) 0.0020(11) 0.0106(11)
C56 0.0148(11) 0.0222(12) 0.0230(13) 0.0034(9) 0.0030(9) 0.0080(10)
C57 0.0118(11) 0.0239(13) 0.0277(14) 0.0045(9) 0.0001(10) 0.0028(10)
C58 0.0164(12) 0.0241(13) 0.0341(15) 0.0040(10) 0.0109(11) 0.0026(11)
C59 0.0219(13) 0.0318(14) 0.0218(13) -0.0010(11) 0.0102(10) -0.0034(11)
C60 0.0304(14) 0.0293(14) 0.0192(13) -0.0011(11) 0.0031(11) 0.0066(11)
C61 0.0240(13) 0.0227(13) 0.0229(13) 0.0046(10) 0.0044(10) 0.0070(10)
C62 0.0157(11) 0.0216(12) 0.0249(13) 0.0047(9) 0.0017(10) 0.0041(10)
C63 0.0154(12) 0.0272(14) 0.0400(16) 0.0019(10) 0.0017(11) -0.0015(12)
C64 0.0248(13) 0.0179(12) 0.0353(16) -0.0008(10) 0.0023(11) -0.0014(11)
C65 0.0234(13) 0.0185(12) 0.0252(13) 0.0068(10) 0.0043(10) 0.0049(10)
C66 0.0161(11) 0.0193(12) 0.0200(12) 0.0050(9) 0.0034(9) 0.0079(9)
C67 0.0224(12) 0.0206(12) 0.0278(14) 0.0069(10) 0.0074(10) 0.0076(10)
C68 0.0388(16) 0.0197(13) 0.0338(16) 0.0076(11) 0.0125(13) 0.0035(11)
C69 0.0403(16) 0.0206(13) 0.0300(15) -0.0011(12) -0.0008(13) -0.0031(11)
C70 0.0258(13) 0.0245(13) 0.0290(14) -0.0025(11) -0.0041(11) 0.0085(11)
C71 0.0189(12) 0.0198(12) 0.0230(13) 0.0027(9) -0.0000(10) 0.0078(10)
C72 0.0136(11) 0.0163(11) 0.0203(12) -0.0026(9) 0.0074(9) 0.0019(9)
C73 0.0165(11) 0.0222(12) 0.0175(12) 0.0023(9) 0.0041(9) 0.0041(9)

loop_
_atom_type_symbol
_atom_type_description
_atom_type_scat_dispersion_real
_atom_type_scat_dispersion_imag
_atom_type_scat_source
C C 0.0033 0.0016
;
International Tables for Crystallography
(1992, Vol. C, Tables 4.2.6.8 and 6.1.1.4)
;
H H 0.0000 0.0000
;
International Tables for Crystallography
(1992, Vol. C, Table 6.1.1.4)
;
N N 0.0061 0.0033
;
International Tables for Crystallography
(1992, Vol. C, Tables 4.2.6.8 and 6.1.1.4)
;
O O 0.0106 0.0060
;
International Tables for Crystallography
(1992, Vol. C, Tables 4.2.6.8 and 6.1.1.4)
;
Co Co 0.3494 0.9721
;
International Tables for Crystallography
(1992, Vol. C, Tables 4.2.6.8 and 6.1.1.4)
;

loop_
_geom_angle_atom_site_label_1
_geom_angle_atom_site_label_2
_geom_angle_atom_site_label_3
_geom_angle
_geom_angle_publ_flag
O1 Co1 O2 177.65(8) yes
O1 Co1 N6 94.02(8) yes
O1 Co1 N7 87.21(8) yes
O1 Co1 N8 89.47(7) yes
O1 Co1 N9 91.85(7) yes
O2 Co1 N6 87.99(8) yes
O2 Co1 N7 90.82(8) yes
O2 Co1 N8 89.32(7) yes
O2 Co1 N9 89.50(7) yes
N6 Co1 N7 177.87(7) yes
N6 Co1 N8 89.92(8) yes
N6 Co1 N9 86.07(8) yes
N7 Co1 N8 91.84(8) yes
N7 Co1 N9 92.15(8) yes
N8 Co1 N9 175.86(8) yes
O3 Co2 O5 177.83(7) yes
O3 Co2 N1 91.35(8) yes
O3 Co2 N2 93.21(7) yes
O3 Co2 N3 87.65(8) yes
O3 Co2 N4 88.87(7) yes
O5 Co2 N1 89.74(8) yes
O5 Co2 N2 88.73(7) yes
O5 Co2 N3 91.35(8) yes
O5 Co2 N4 89.33(7) yes
N1 Co2 N2 86.48(8) yes
N1 Co2 N3 177.14(6) yes
N1 Co2 N4 86.46(8) yes
N2 Co2 N3 90.90(7) yes
N2 Co2 N4 172.68(8) yes
N3 Co2 N4 96.20(7) yes
Co1 O1 C14 128.19(15) yes
Co1 O2 C9 129.75(16) yes
Co2 O3 C32 129.72(13) yes
Co2 O5 C47 131.51(14) yes
Co2 N1 C52 121.44(18) yes
Co2 N1 C56 120.72(17) yes
C52 N1 C56 117.6(3) yes
Co2 N2 C39 119.73(15) yes
Co2 N2 C45 123.73(14) yes
C39 N2 C45 115.44(18) yes
Co2 N3 C26 121.56(17) yes
Co2 N3 C30 121.19(17) yes
C26 N3 C30 117.3(3) yes
Co2 N4 C38 121.54(14) yes
Co2 N4 C72 121.12(15) yes
C38 N4 C72 115.81(18) yes
Co1 N6 C1 120.82(15) yes
Co1 N6 C7 122.95(18) yes
C1 N6 C7 115.6(2) yes
Co1 N7 C19 123.09(17) yes
Co1 N7 C20 120.47(15) yes
C19 N7 C20 116.3(2) yes
Co1 N8 C67 122.46(15) yes
Co1 N8 C71 119.91(17) yes
C67 N8 C71 117.5(2) yes
Co1 N9 C62 119.34(17) yes
Co1 N9 C66 122.78(14) yes
C62 N9 C66 117.3(2) yes
N6 C1 C2 120.8(2) yes
N6 C1 C6 119.5(3) yes
C2 C1 C6 119.7(3) yes
C1 C2 C3 120.0(2) yes
C2 C3 C4 120.1(3) yes
C3 C4 C5 119.8(3) yes
C4 C5 C6 120.4(3) yes
C1 C6 C5 119.9(3) yes
N6 C7 C8 127.1(3) yes
C7 C8 C9 123.8(3) yes
C7 C8 C13 117.0(3) yes
C9 C8 C13 119.0(3) yes
O2 C9 C8 123.4(3) yes
O2 C9 C10 119.1(3) yes
C8 C9 C10 117.5(3) yes
C9 C10 C11 121.5(3) yes
C10 C11 C12 121.0(3) yes
C11 C12 C13 118.7(3) yes
C8 C13 C12 122.3(3) yes
O1 C14 C15 119.4(3) yes
O1 C14 C18 123.3(3) yes
C15 C14 C18 117.4(3) yes
C14 C15 C16 121.5(3) yes
C15 C16 C17 120.7(3) yes
C16 C17 C73 119.0(3) yes
C14 C18 C19 123.5(2) yes
C14 C18 C73 119.4(3) yes
C19 C18 C73 117.0(3) yes
N7 C19 C18 126.4(3) yes
N7 C20 C21 120.14(19) yes
N7 C20 C25 120.4(2) yes
C21 C20 C25 119.4(3) yes
C20 C21 C22 120.5(2) yes
C21 C22 C23 120.0(3) yes
C22 C23 C24 119.6(3) yes
C23 C24 C25 120.4(2) yes
C20 C25 C24 120.0(3) yes
N3 C26 C27 122.9(3) yes
C26 C27 C28 119.2(3) yes
C27 C28 C29 118.5(3) yes
C28 C29 C30 118.9(3) yes
N3 C30 C29 123.3(3) yes
O3 C32 C33 119.33(18) yes
O3 C32 C37 123.8(2) yes
C33 C32 C37 116.8(2) yes
C32 C33 C34 121.99(19) yes
C33 C34 C35 120.8(3) yes
C34 C35 C36 118.8(3) yes
C35 C36 C37 122.2(2) yes
C32 C37 C36 119.4(2) yes
C32 C37 C38 124.7(3) yes
C36 C37 C38 115.92(19) yes
N4 C38 C37 127.26(19) yes
N2 C39 C40 120.9(3) yes
N2 C39 C44 119.4(3) yes
C40 C39 C44 119.7(2) yes
C39 C40 C41 119.7(3) yes
C40 C41 C42 120.8(3) yes
C41 C42 C43 119.3(3) yes
C42 C43 C44 120.2(3) yes
C39 C44 C43 120.2(3) yes
N2 C45 C46 127.3(2) yes
C45 C46 C47 124.1(3) yes
C45 C46 C51 116.58(19) yes
C47 C46 C51 119.2(3) yes
O5 C47 C46 124.1(3) yes
O5 C47 C48 118.82(19) yes
C46 C47 C48 117.1(3) yes
C47 C48 C49 121.9(2) yes
C48 C49 C50 120.8(3) yes
C49 C50 C51 119.0(3) yes
C46 C51 C50 122.0(3) yes
N1 C52 C53 122.6(3) yes
C52 C53 C54 119.2(3) yes
C53 C54 C55 118.7(3) yes
C54 C55 C56 118.9(3) yes
N1 C56 C55 123.0(3) yes
C58 C57 C72 119.8(3) yes
C57 C58 C59 121.1(3) yes
C58 C59 C60 119.8(3) yes
C59 C60 C61 119.8(3) yes
C60 C61 C72 120.6(3) yes
N9 C62 C63 123.0(3) yes
C62 C63 C64 119.0(3) yes
C63 C64 C65 118.8(3) yes
C64 C65 C66 118.6(3) yes
N9 C66 C65 123.3(3) yes
N8 C67 C68 123.0(3) yes
C67 C68 C69 118.8(3) yes
C68 C69 C70 118.7(3) yes
C69 C70 C71 118.9(3) yes
N8 C71 C70 123.0(3) yes
N4 C72 C57 120.7(2) yes
N4 C72 C61 120.3(3) yes
C57 C72 C61 119.0(3) yes
C17 C73 C18 122.0(3) yes
C1 C2 H2 120.002 no
C3 C2 H2 119.981 no
C2 C3 H3 119.934 no
C4 C3 H3 119.924 no
C3 C4 H4 120.083 no
C5 C4 H4 120.089 no
C4 C5 H5 119.783 no
C6 C5 H5 119.784 no
C1 C6 H6 120.052 no
C5 C6 H6 120.049 no
C9 C10 H10 119.241 no
C11 C10 H10 119.247 no
C10 C11 H11 119.503 no
C12 C11 H11 119.524 no
C11 C12 H12 120.636 no
C13 C12 H12 120.631 no
C8 C13 H13 118.858 no
C12 C13 H13 118.862 no
C14 C15 H15 119.246 no
C16 C15 H15 119.248 no
C15 C16 H16 119.661 no
C17 C16 H16 119.672 no
C16 C17 H17 120.503 no
C73 C17 H17 120.504 no
C20 C21 H21 119.741 no
C22 C21 H21 119.725 no
C21 C22 H22 119.979 no
C23 C22 H22 119.984 no
C22 C23 H23 120.221 no
C24 C23 H23 120.227 no
C23 C24 H24 119.827 no
C25 C24 H24 119.803 no
C20 C25 H25 119.996 no
C24 C25 H25 119.992 no
N3 C26 H26 118.572 no
C27 C26 H26 118.569 no
C26 C27 H27 120.402 no
C28 C27 H27 120.383 no
C27 C28 H28 120.747 no
C29 C28 H28 120.739 no
C28 C29 H29 120.553 no
C30 C29 H29 120.552 no
N3 C30 H30 118.378 no
C29 C30 H30 118.371 no
C32 C33 H33 119.008 no
C34 C33 H33 119.007 no
C33 C34 H34 119.586 no
C35 C34 H34 119.592 no
C34 C35 H35 120.622 no
C36 C35 H35 120.618 no
C35 C36 H36 118.910 no
C37 C36 H36 118.903 no
C39 C40 H40 120.133 no
C41 C40 H40 120.139 no
C40 C41 H41 119.613 no
C42 C41 H41 119.611 no
C41 C42 H42 120.332 no
C43 C42 H42 120.340 no
C42 C43 H43 119.883 no
C44 C43 H43 119.872 no
C39 C44 H44 119.882 no
C43 C44 H44 119.888 no
N2 C45 H45 116.339 no
C46 C45 H45 116.341 no
C47 C48 H48 119.038 no
C49 C48 H48 119.033 no
C48 C49 H49 119.610 no
C50 C49 H49 119.610 no
C49 C50 H50 120.491 no
C51 C50 H50 120.508 no
C46 C51 H51 118.987 no
C50 C51 H51 118.993 no
N1 C52 H52 118.705 no
C53 C52 H52 118.717 no
C52 C53 H53 120.393 no
C54 C53 H53 120.409 no
C53 C54 H54 120.647 no
C55 C54 H54 120.647 no
C54 C55 H55 120.552 no
C56 C55 H55 120.547 no
N1 C56 H56 118.501 no
C55 C56 H56 118.489 no
C58 C57 H57 120.100 no
C72 C57 H57 120.097 no
C57 C58 H58 119.449 no
C59 C58 H58 119.458 no
C58 C59 H59 120.113 no
C60 C59 H59 120.111 no
C59 C60 H60 120.119 no
C61 C60 H60 120.117 no
C60 C61 H61 119.710 no
C72 C61 H61 119.715 no
N9 C62 H62 118.506 no
C63 C62 H62 118.505 no
C62 C63 H63 120.496 no
C64 C63 H63 120.499 no
C63 C64 H64 120.591 no
C65 C64 H64 120.600 no
C64 C65 H65 120.687 no
C66 C65 H65 120.687 no
N9 C66 H66 118.367 no
C65 C66 H66 118.368 no
N8 C67 H67 118.491 no
C68 C67 H67 118.501 no
C67 C68 H68 120.573 no
C69 C68 H68 120.580 no
C68 C69 H69 120.637 no
C70 C69 H69 120.628 no
C69 C70 H70 120.557 no
C71 C70 H70 120.565 no
N8 C71 H71 118.488 no
C70 C71 H71 118.492 no
C17 C73 H73 119.008 no
C18 C73 H73 119.002 no

loop_
_geom_bond_atom_site_label_1
_geom_bond_atom_site_label_2
_geom_bond_distance
_geom_bond_publ_flag
Co1 O1 1.9820(18) yes
Co1 O2 1.9833(18) yes
Co1 N6 2.161(2) yes
Co1 N7 2.151(2) yes
Co1 N8 2.2397(19) yes
Co1 N9 2.2379(19) yes
Co2 O3 1.9863(18) yes
Co2 O5 1.9901(18) yes
Co2 N1 2.255(3) yes
Co2 N2 2.1527(17) yes
Co2 N3 2.230(3) yes
Co2 N4 2.1557(17) yes
O1 C14 1.301(3) yes
O2 C9 1.298(3) yes
O3 C32 1.299(3) yes
O5 C47 1.295(3) yes
N1 C52 1.346(4) yes
N1 C56 1.342(4) yes
N2 C39 1.432(3) yes
N2 C45 1.293(4) yes
N3 C26 1.345(4) yes
N3 C30 1.345(4) yes
N4 C38 1.298(4) yes
N4 C72 1.431(3) yes
N6 C1 1.430(4) yes
N6 C7 1.295(4) yes
N7 C19 1.294(3) yes
N7 C20 1.429(4) yes
N8 C67 1.346(4) yes
N8 C71 1.340(3) yes
N9 C62 1.338(3) yes
N9 C66 1.347(4) yes
C1 C2 1.391(4) yes
C1 C6 1.398(4) yes
C2 C3 1.395(4) yes
C3 C4 1.390(4) yes
C4 C5 1.385(4) yes
C5 C6 1.390(4) yes
C7 C8 1.447(4) yes
C8 C9 1.431(4) yes
C8 C13 1.409(4) yes
C9 C10 1.424(4) yes
C10 C11 1.374(4) yes
C11 C12 1.401(4) yes
C12 C13 1.377(4) yes
C14 C15 1.425(4) yes
C14 C18 1.423(4) yes
C15 C16 1.380(4) yes
C16 C17 1.400(4) yes
C17 C73 1.376(4) yes
C18 C19 1.454(4) yes
C18 C73 1.411(4) yes
C20 C21 1.387(4) yes
C20 C25 1.393(3) yes
C21 C22 1.387(4) yes
C22 C23 1.388(4) yes
C23 C24 1.390(4) yes
C24 C25 1.387(4) yes
C26 C27 1.387(4) yes
C27 C28 1.386(5) yes
C28 C29 1.382(5) yes
C29 C30 1.388(4) yes
C32 C33 1.427(4) yes
C32 C37 1.427(3) yes
C33 C34 1.374(4) yes
C34 C35 1.400(3) yes
C35 C36 1.374(4) yes
C36 C37 1.414(4) yes
C37 C38 1.447(4) yes
C39 C40 1.388(4) yes
C39 C44 1.397(4) yes
C40 C41 1.397(4) yes
C41 C42 1.387(4) yes
C42 C43 1.392(4) yes
C43 C44 1.391(4) yes
C45 C46 1.453(4) yes
C46 C47 1.427(3) yes
C46 C51 1.414(4) yes
C47 C48 1.427(4) yes
C48 C49 1.375(4) yes
C49 C50 1.393(4) yes
C50 C51 1.379(4) yes
C52 C53 1.389(5) yes
C53 C54 1.384(5) yes
C54 C55 1.378(5) yes
C55 C56 1.392(4) yes
C57 C58 1.393(4) yes
C57 C72 1.384(4) yes
C58 C59 1.381(4) yes
C59 C60 1.380(5) yes
C60 C61 1.394(4) yes
C61 C72 1.406(4) yes
C62 C63 1.391(4) yes
C63 C64 1.383(5) yes
C64 C65 1.381(4) yes
C65 C66 1.390(4) yes
C67 C68 1.385(4) yes
C68 C69 1.383(5) yes
C69 C70 1.385(5) yes
C70 C71 1.386(4) yes
C2 H2 0.930 no
C3 H3 0.930 no
C4 H4 0.930 no
C5 H5 0.930 no
C6 H6 0.930 no
C10 H10 0.930 no
C11 H11 0.930 no
C12 H12 0.930 no
C13 H13 0.930 no
C15 H15 0.930 no
C16 H16 0.930 no
C17 H17 0.930 no
C21 H21 0.930 no
C22 H22 0.930 no
C23 H23 0.930 no
C24 H24 0.930 no
C25 H25 0.930 no
C26 H26 0.930 no
C27 H27 0.930 no
C28 H28 0.930 no
C29 H29 0.930 no
C30 H30 0.930 no
C33 H33 0.930 no
C34 H34 0.930 no
C35 H35 0.930 no
C36 H36 0.930 no
C40 H40 0.930 no
C41 H41 0.930 no
C42 H42 0.930 no
C43 H43 0.930 no
C44 H44 0.930 no
C45 H45 0.930 no
C48 H48 0.930 no
C49 H49 0.930 no
C50 H50 0.930 no
C51 H51 0.930 no
C52 H52 0.930 no
C53 H53 0.930 no
C54 H54 0.930 no
C55 H55 0.930 no
C56 H56 0.930 no
C57 H57 0.930 no
C58 H58 0.930 no
C59 H59 0.930 no
C60 H60 0.930 no
C61 H61 0.930 no
C62 H62 0.930 no
C63 H63 0.930 no
C64 H64 0.930 no
C65 H65 0.930 no
C66 H66 0.930 no
C67 H67 0.930 no
C68 H68 0.930 no
C69 H69 0.930 no
C70 H70 0.930 no
C71 H71 0.930 no
C73 H73 0.930 no

loop_
_geom_contact_atom_site_label_1
_geom_contact_atom_site_label_2
_geom_contact_distance
_geom_contact_publ_flag
_geom_contact_site_symmetry_2
Co1 C8 3.407(3) no .
Co1 C18 3.390(3) no .
Co2 C37 3.391(3) no .
Co2 C46 3.430(3) no .
O1 C1 3.189(3) no .
O1 C6 2.905(4) no .
O1 C19 2.941(3) no .
O1 C66 3.189(3) no .
O1 C71 3.045(3) no .
O2 C7 2.954(4) no .
O2 C20 3.060(3) no .
O2 C25 2.948(4) no .
O2 C62 2.999(3) no .
O2 C67 3.076(3) no .
O3 C26 2.981(4) no .
O3 C38 2.976(3) no .
O3 C39 3.094(3) no .
O3 C40 3.059(3) no .
O3 C56 3.135(4) no .
O5 C30 3.095(4) no .
O5 C45 2.971(3) no .
O5 C52 3.077(4) no .
O5 C57 3.183(3) no .
O5 C72 2.974(3) no .
N1 C32 3.538(4) no .
N1 C38 3.459(4) no .
N1 C39 3.554(3) no .
N1 C54 2.790(4) no .
N2 C47 3.044(3) no .
N2 C56 3.549(4) no .
N3 C28 2.794(4) no .
N4 C32 3.047(3) no .
N6 C9 3.038(4) no .
N6 C66 3.542(3) no .
N7 C14 3.021(4) no .
N8 C9 3.452(3) no .
N8 C69 2.787(3) no .
N9 C1 3.453(3) no .
N9 C14 3.455(3) no .
N9 C64 2.791(3) no .
C1 C4 2.789(4) no .
C1 C66 3.434(3) no .
C2 C5 2.779(4) no .
C2 C7 2.906(4) no .
C2 C66 3.492(4) no .
C3 C6 2.781(4) no .
C6 C7 3.431(4) no .
C8 C11 2.803(4) no .
C9 C12 2.839(4) no .
C9 C67 3.247(4) no .
C10 C13 2.770(4) no .
C14 C17 2.840(4) no .
C14 C66 3.333(4) no .
C15 C73 2.772(4) no .
C16 C18 2.802(4) no .
C19 C21 3.006(4) no .
C19 C25 3.354(4) no .
C20 C23 2.787(4) no .
C21 C24 2.768(4) no .
C22 C25 2.776(4) no .
C26 C29 2.722(4) no .
C27 C30 2.714(4) no .
C30 C47 3.544(4) no .
C32 C35 2.847(4) no .
C32 C56 3.374(4) no .
C33 C36 2.765(3) no .
C34 C37 2.801(4) no .
C38 C57 3.402(4) no .
C38 C61 2.939(4) no .
C39 C42 2.795(4) no .
C39 C56 3.540(4) no .
C40 C43 2.784(4) no .
C40 C45 3.386(4) no .
C41 C44 2.772(4) no .
C44 C45 2.940(4) no .
C44 C56 3.342(3) no .
C46 C49 2.805(4) no .
C47 C50 2.843(4) no .
C48 C51 2.766(4) no .
C52 C55 2.724(4) no .
C53 C56 2.715(4) no .
C57 C60 2.785(4) no .
C58 C61 2.758(4) no .
C59 C72 2.794(4) no .
C62 C65 2.723(4) no .
C63 C66 2.713(4) no .
C67 C70 2.717(4) no .
C68 C71 2.719(5) no .
C3 C13 3.516(4) no 2_766
C4 C12 3.416(4) no 2_766
C4 C13 3.494(4) no 2_766
C4 C29 3.595(4) no 1_655
C4 C30 3.515(4) no 1_655
C6 C11 3.571(4) no 1_655
C7 C58 3.562(4) no .
C11 C6 3.571(4) no 1_455
C12 C4 3.416(4) no 2_766
C13 C3 3.516(4) no 2_766
C13 C4 3.494(4) no 2_766
C17 C19 3.521(3) no 2_765
C18 C43 3.489(3) no 1_665
C18 C73 3.559(3) no 2_765
C19 C17 3.521(3) no 2_765
C19 C42 3.505(4) no 1_665
C19 C43 3.344(3) no 1_665
C19 C73 3.443(3) no 2_765
C22 C34 3.568(4) no 1_565
C23 C43 3.599(4) no 1_565
C24 C43 3.595(4) no 1_565
C29 C4 3.595(4) no 1_455
C30 C4 3.515(4) no 1_455
C34 C22 3.568(4) no 1_545
C38 C64 3.532(4) no .
C42 C19 3.505(4) no 1_445
C43 C18 3.489(3) no 1_445
C43 C19 3.344(3) no 1_445
C43 C23 3.599(4) no 1_545
C43 C24 3.595(4) no 1_545
C51 C68 3.559(4) no 1_445
C58 C7 3.562(4) no .
C64 C38 3.532(4) no .
C68 C51 3.559(4) no 1_665
C73 C18 3.559(3) no 2_765
C73 C19 3.443(3) no 2_765
C73 C73 3.521(3) no 2_765
Co1 H6 3.3913 no .
Co1 H25 3.5610 no .
Co1 H62 3.0996 no .
Co1 H66 3.1888 no .
Co1 H67 3.1800 no .
Co1 H71 3.1124 no .
Co2 H26 3.1496 no .
Co2 H30 3.1374 no .
Co2 H40 3.5743 no .
Co2 H52 3.1712 no .
Co2 H56 3.1467 no .
Co2 H57 3.5968 no .
O1 H6 2.5086 no .
O1 H15 2.5379 no .
O1 H66 2.6483 no .
O1 H71 2.4731 no .
O2 H10 2.5298 no .
O2 H25 2.7146 no .
O2 H62 2.4293 no .
O2 H67 2.5421 no .
O3 H26 2.4050 no .
O3 H33 2.5344 no .
O3 H40 2.9012 no .
O3 H56 2.5678 no .
O5 H30 2.5116 no .
O5 H48 2.5230 no .
O5 H52 2.5235 no .
O5 H57 3.2131 no .
N1 H44 3.4092 no .
N1 H53 3.2290 no .
N1 H55 3.2322 no .
N2 H40 2.6237 no .
N2 H44 2.6014 no .
N2 H56 3.4848 no .
N3 H27 3.2293 no .
N3 H29 3.2339 no .
N3 H40 3.3915 no .
N3 H57 3.2093 no .
N4 H52 3.4875 no .
N4 H57 2.6159 no .
N4 H61 2.6241 no .
N6 H2 2.6237 no .
N6 H6 2.6045 no .
N6 H66 3.5090 no .
N6 H71 3.5305 no .
N7 H21 2.6016 no .
N7 H25 2.6151 no .
N7 H62 3.5916 no .
N8 H6 3.5512 no .
N8 H68 3.2305 no .
N8 H70 3.2260 no .
N9 H63 3.2273 no .
N9 H65 3.2382 no .
C1 H3 3.2510 no .
C1 H5 3.2515 no .
C1 H66 3.1659 no .
C2 H4 3.2528 no .
C2 H6 3.2508 no .
C2 H66 3.3841 no .
C3 H5 3.2397 no .
C4 H2 3.2516 no .
C4 H6 3.2462 no .
C5 H3 3.2397 no .
C5 H15 3.4271 no .
C6 H2 3.2515 no .
C6 H4 3.2473 no .
C6 H15 3.3956 no .
C6 H66 3.4620 no .
C6 H71 3.2765 no .
C7 H2 2.7639 no .
C7 H13 2.5603 no .
C8 H10 3.2816 no .
C8 H12 3.2775 no .
C8 H67 3.4289 no .
C9 H11 3.2755 no .
C9 H13 3.2823 no .
C9 H62 3.1875 no .
C9 H67 2.6667 no .
C10 H12 3.2522 no .
C10 H67 3.0366 no .
C11 H13 3.2281 no .
C12 H10 3.2476 no .
C13 H11 3.2286 no .
C14 H6 3.5217 no .
C14 H16 3.2830 no .
C14 H66 2.7089 no .
C14 H71 3.4142 no .
C14 H73 3.2818 no .
C15 H17 3.2546 no .
C15 H66 3.0226 no .
C16 H73 3.2300 no .
C17 H15 3.2497 no .
C18 H15 3.2750 no .
C18 H17 3.2750 no .
C18 H66 3.4533 no .
C19 H21 2.9225 no .
C19 H25 3.5083 no .
C19 H73 2.5670 no .
C20 H22 3.2457 no .
C20 H24 3.2452 no .
C20 H67 3.3016 no .
C21 H23 3.2441 no .
C21 H25 3.2406 no .
C21 H67 3.3419 no .
C22 H24 3.2400 no .
C23 H21 3.2412 no .
C23 H25 3.2471 no .
C24 H10 3.4776 no .
C24 H22 3.2413 no .
C25 H10 3.4707 no .
C25 H21 3.2401 no .
C25 H23 3.2484 no .
C25 H62 3.3707 no .
C26 H28 3.2374 no .
C26 H30 3.1355 no .
C26 H40 3.0098 no .
C27 H29 3.2255 no .
C28 H26 3.2242 no .
C28 H30 3.2172 no .
C29 H27 3.2240 no .
C30 H26 3.1366 no .
C30 H28 3.2322 no .
C30 H57 2.8760 no .
C32 H26 3.1576 no .
C32 H34 3.2832 no .
C32 H36 3.2865 no .
C32 H56 2.7354 no .
C33 H35 3.2501 no .
C33 H56 3.2794 no .
C34 H36 3.2255 no .
C35 H33 3.2439 no .
C36 H34 3.2260 no .
C37 H33 3.2729 no .
C37 H35 3.2791 no .
C37 H56 3.3492 no .
C38 H36 2.5434 no .
C38 H57 3.5939 no .
C38 H61 2.8173 no .
C39 H41 3.2453 no .
C39 H43 3.2544 no .
C39 H45 2.3712 no .
C39 H56 3.2163 no .
C40 H26 3.3419 no .
C40 H42 3.2597 no .
C40 H44 3.2459 no .
C40 H45 3.4024 no .
C41 H43 3.2387 no .
C42 H40 3.2571 no .
C42 H44 3.2509 no .
C43 H41 3.2378 no .
C44 H40 3.2487 no .
C44 H42 3.2533 no .
C44 H45 2.7572 no .
C44 H56 3.1411 no .
C45 H40 3.5736 no .
C45 H44 2.8262 no .
C45 H51 2.5625 no .
C46 H30 3.5406 no .
C46 H48 3.2753 no .
C46 H50 3.2813 no .
C47 H30 2.8498 no .
C47 H45 3.3389 no .
C47 H49 3.2833 no .
C47 H51 3.2860 no .
C47 H52 3.0303 no .
C48 H30 3.4413 no .
C48 H50 3.2449 no .
C49 H51 3.2258 no .
C50 H48 3.2386 no .
C51 H45 2.5360 no .
C51 H49 3.2274 no .
C52 H54 3.2374 no .
C52 H56 3.1373 no .
C52 H61 3.3628 no .
C53 H55 3.2229 no .
C54 H52 3.2253 no .
C54 H56 3.2173 no .
C55 H44 3.5729 no .
C55 H53 3.2209 no .
C56 H44 3.1607 no .
C56 H52 3.1381 no .
C56 H54 3.2324 no .
C57 H30 3.2310 no .
C57 H59 3.2522 no .
C57 H61 3.2424 no .
C58 H60 3.2285 no .
C59 H57 3.2504 no .
C59 H61 3.2363 no .
C60 H58 3.2245 no .
C61 H52 3.3312 no .
C61 H57 3.2477 no .
C61 H59 3.2406 no .
C62 H25 3.2160 no .
C62 H64 3.2364 no .
C62 H66 3.1303 no .
C63 H65 3.2257 no .
C64 H62 3.2225 no .
C64 H66 3.2153 no .
C65 H63 3.2244 no .
C66 H2 3.5523 no .
C66 H62 3.1325 no .
C66 H64 3.2299 no .
C67 H21 3.5785 no .
C67 H69 3.2295 no .
C67 H71 3.1349 no .
C68 H70 3.2275 no .
C69 H67 3.2163 no .
C69 H71 3.2196 no .
C70 H68 3.2279 no .
C71 H6 3.0692 no .
C71 H67 3.1340 no .
C71 H69 3.2325 no .
C72 H52 3.5044 no .
C72 H58 3.2384 no .
C72 H60 3.2699 no .
C73 H16 3.2302 no .
H2 H3 2.3236 no .
H3 H4 2.3203 no .
H4 H5 2.3132 no .
H5 H6 2.3182 no .
H5 H15 3.2993 no .
H6 H15 3.2299 no .
H6 H71 2.3927 no .
H10 H11 2.2865 no .
H10 H24 3.4797 no .
H10 H25 3.4374 no .
H10 H67 3.1132 no .
H11 H12 2.3329 no .
H12 H13 2.3002 no .
H15 H16 2.2951 no .
H15 H66 3.1098 no .
H16 H17 2.3330 no .
H17 H73 2.2988 no .
H21 H22 2.3129 no .
H21 H67 3.5401 no .
H22 H23 2.3214 no .
H23 H24 2.3211 no .
H24 H25 2.3141 no .
H25 H62 2.5412 no .
H26 H27 2.3025 no .
H26 H40 2.5547 no .
H27 H28 2.3316 no .
H28 H29 2.3297 no .
H29 H30 2.3028 no .
H30 H48 3.5391 no .
H30 H57 2.5954 no .
H33 H34 2.2841 no .
H33 H56 3.4583 no .
H34 H35 2.3327 no .
H35 H36 2.2978 no .
H40 H41 2.3240 no .
H41 H42 2.3161 no .
H42 H43 2.3256 no .
H43 H44 2.3175 no .
H44 H45 2.6609 no .
H44 H56 3.2234 no .
H45 H51 2.3121 no .
H48 H49 2.2859 no .
H49 H50 2.3247 no .
H50 H51 2.3021 no .
H52 H53 2.3063 no .
H52 H61 3.1195 no .
H53 H54 2.3291 no .
H54 H55 2.3244 no .
H55 H56 2.3084 no .
H57 H58 2.3166 no .
H58 H59 2.3046 no .
H59 H60 2.3132 no .
H60 H61 2.3215 no .
H62 H63 2.3072 no .
H63 H64 2.3280 no .
H64 H65 2.3290 no .
H65 H66 2.3063 no .
H67 H68 2.3021 no .
H68 H69 2.3296 no .
H69 H70 2.3318 no .
H70 H71 2.3028 no .
O1 H43 3.2489 no 1_665
O3 H64 3.5301 no .
O5 H4 3.4893 no 1_455
N2 H35 3.3028 no 1_455
N3 H35 3.2663 no 1_455
N3 H36 3.4599 no 1_455
N3 H63 3.3149 no .
N3 H64 3.4322 no .
N4 H64 3.4869 no .
N6 H59 3.3232 no 2_766
N7 H17 3.3520 no 2_765
N7 H43 3.4242 no 1_665
N8 H44 3.4106 no 1_665
N8 H60 3.3376 no 2_766
N9 H17 3.4912 no 2_765
N9 H73 3.1341 no 2_765
C1 H13 3.3728 no 2_766
C1 H59 3.1211 no 2_766
C2 H13 3.1098 no 2_766
C3 H12 3.4688 no 2_766
C3 H13 2.8741 no 2_766
C3 H29 3.2623 no 1_655
C3 H30 3.3100 no 1_655
C4 H12 2.7913 no 2_766
C4 H13 2.9263 no 2_766
C4 H29 3.0301 no 1_655
C4 H30 2.8454 no 1_655
C4 H48 3.4194 no 1_655
C4 H57 3.4893 no 1_655
C4 H58 3.1709 no 1_655
C5 H12 3.3165 no 2_766
C5 H13 3.1929 no 2_766
C5 H29 3.3664 no 1_655
C5 H58 3.0658 no 1_655
C6 H11 3.3990 no 1_655
C6 H13 3.4182 no 2_766
C6 H59 2.8897 no 2_766
C7 H58 3.3761 no .
C7 H59 3.3528 no 2_766
C7 H60 3.3732 no 2_766
C8 H58 3.2157 no .
C9 H5 3.5725 no 1_455
C10 H5 3.3076 no 1_455
C10 H6 3.4054 no 1_455
C10 H54 3.5694 no 1_565
C10 H55 3.5260 no 1_565
C10 H71 3.5409 no 1_455
C11 H5 3.1131 no 1_455
C11 H6 2.9369 no 1_455
C11 H48 3.2987 no 2_666
C11 H54 3.4178 no 1_565
C11 H70 3.4415 no 1_455
C11 H71 3.2495 no 1_455
C12 H4 3.2614 no 2_766
C12 H5 3.1495 no 1_455
C12 H48 2.9508 no 2_666
C12 H49 3.5467 no 2_666
C12 H58 3.5911 no 2_666
C13 H5 3.3946 no 1_455
C13 H58 3.0208 no .
C14 H24 3.5675 no 1_655
C14 H43 3.0095 no 1_665
C15 H24 3.3104 no 1_655
C15 H25 3.4574 no 1_655
C15 H28 3.5659 no 1_655
C15 H29 3.5872 no 1_655
C16 H17 3.3941 no 2_865
C16 H24 3.1879 no 1_655
C16 H25 3.0555 no 1_655
C16 H28 3.3148 no 1_655
C16 H62 3.5230 no 1_655
C17 H16 3.3919 no 2_865
C17 H24 3.2736 no 1_655
C17 H25 3.2411 no 2_765
C18 H42 3.2242 no 1_665
C18 H43 2.8506 no 1_665
C18 H73 3.1870 no 2_765
C19 H17 3.4340 no 2_765
C19 H42 3.2610 no 1_665
C19 H43 2.9676 no 1_665
C19 H73 3.2945 no 2_765
C20 H17 3.4915 no 2_765
C21 H27 3.5224 no 2_665
C21 H45 3.5800 no 1_665
C22 H27 2.8564 no 2_665
C22 H34 3.5654 no 1_565
C22 H45 3.5965 no 1_665
C22 H55 3.1488 no 1_565
C22 H56 3.3213 no 1_565
C23 H27 2.7740 no 2_665
C23 H33 3.5883 no 1_565
C23 H55 2.9930 no 1_565
C23 H56 3.0015 no 1_565
C24 H27 3.4061 no 2_665
C24 H42 3.5946 no 1_565
C24 H43 3.2878 no 1_565
C24 H55 3.4824 no 1_565
C25 H16 3.5858 no 1_455
C25 H17 3.0174 no 2_765
C26 H33 3.3903 no 2_655
C26 H34 3.4187 no 2_655
C26 H35 3.1768 no 1_455
C26 H63 3.1263 no .
C26 H64 3.0038 no .
C27 H33 3.5464 no 2_655
C27 H34 3.2818 no 2_655
C27 H35 3.4048 no 1_455
C27 H63 2.9292 no .
C27 H64 3.4947 no .
C28 H63 2.8840 no .
C28 H65 3.2293 no 1_455
C29 H4 3.5335 no 1_455
C29 H36 3.0990 no 1_455
C29 H63 3.0537 no .
C29 H65 3.0654 no 1_455
C29 H66 3.3269 no 1_455
C30 H4 3.1121 no 1_455
C30 H35 3.5341 no 1_455
C30 H36 2.8981 no 1_455
C30 H63 3.2536 no .
C32 H22 3.5785 no 1_545
C32 H41 3.3577 no 2_655
C32 H64 3.3157 no .
C33 H22 2.9288 no 1_545
C33 H23 3.3163 no 1_545
C33 H26 3.4705 no 2_655
C33 H27 3.5561 no 2_655
C33 H40 3.1926 no 2_655
C33 H41 2.9888 no 2_655
C34 H22 2.7547 no 1_545
C34 H27 3.5228 no 2_655
C34 H34 3.4620 no 2_755
C34 H35 3.5612 no 2_755
C34 H40 3.0002 no 2_655
C34 H41 3.0798 no 2_655
C35 H22 3.2654 no 1_545
C35 H34 3.3253 no 2_755
C35 H40 3.4875 no 1_655
C35 H41 3.4993 no 2_655
C35 H45 3.5675 no 1_655
C36 H65 3.1686 no .
C37 H64 3.2059 no .
C37 H65 3.3650 no .
C38 H3 3.4498 no .
C38 H64 3.2870 no .
C38 H65 3.4765 no .
C39 H21 3.2368 no 1_445
C39 H35 3.5836 no 1_455
C40 H21 3.5821 no 1_445
C40 H34 3.3900 no 2_655
C40 H35 3.2363 no 1_455
C41 H21 3.5496 no 1_445
C41 H23 3.4572 no 1_545
C41 H64 3.3405 no 2_655
C42 H21 3.2007 no 1_445
C42 H23 3.0121 no 1_545
C42 H24 3.1659 no 1_545
C42 H64 3.5121 no 2_655
C43 H21 2.8212 no 1_445
C43 H23 2.9902 no 1_545
C43 H24 2.9810 no 1_545
C44 H21 2.8340 no 1_445
C44 H23 3.4358 no 1_545
C45 H35 3.4182 no 1_455
C45 H36 3.3807 no 1_455
C46 H36 3.1934 no 1_455
C46 H69 3.5685 no 1_445
C47 H4 3.5598 no 1_455
C48 H3 3.0659 no 1_455
C48 H4 3.1636 no 1_455
C48 H12 3.4528 no 2_666
C48 H53 3.5033 no 2_656
C48 H54 3.1783 no 2_656
C49 H3 3.0718 no 1_455
C49 H54 2.8582 no 2_656
C49 H61 3.1130 no 1_455
C49 H68 3.4747 no 2_666
C50 H61 2.7727 no 1_455
C50 H68 3.5858 no 1_445
C51 H36 3.5040 no 1_455
C51 H68 2.9939 no 1_445
C51 H69 3.5719 no 1_445
C52 H50 3.4215 no 1_655
C53 H50 3.2292 no 1_655
C53 H69 3.2390 no 2_766
C53 H70 3.1187 no 1_445
C54 H49 3.4207 no 2_656
C54 H50 3.5849 no 1_655
C54 H51 3.4556 no 1_655
C54 H68 3.2324 no 1_545
C54 H70 2.9054 no 1_445
C55 H23 3.5326 no 1_545
C55 H51 3.1671 no 1_655
C55 H67 3.4974 no 1_545
C55 H68 3.4151 no 1_545
C55 H70 3.3744 no 1_445
C56 H23 3.2289 no 1_545
C56 H51 3.3881 no 1_655
C57 H2 2.9248 no .
C57 H4 3.0562 no 1_455
C58 H2 2.9929 no .
C58 H4 3.0094 no 1_455
C58 H5 3.2795 no 1_455
C58 H12 3.0206 no 2_666
C58 H13 3.5099 no .
C59 H2 3.0715 no .
C59 H11 3.5044 no 2_666
C59 H12 3.2718 no 2_666
C59 H13 3.5020 no .
C60 H2 3.0580 no .
C60 H3 3.5840 no .
C61 H2 2.9898 no .
C61 H3 3.1664 no .
C61 H50 3.3663 no 1_655
C62 H16 3.3943 no 1_455
C62 H17 3.0974 no 2_765
C62 H73 3.4023 no 2_765
C63 H16 3.4538 no 1_455
C63 H17 3.5467 no 2_765
C63 H57 3.2882 no .
C64 H41 3.2759 no 2_655
C64 H42 3.1171 no 2_655
C64 H73 3.5816 no 2_765
C65 H29 3.2330 no 1_655
C65 H41 3.5422 no 2_655
C65 H42 3.3745 no 2_655
C65 H73 3.2770 no 2_765
C66 H29 3.1619 no 1_655
C66 H73 3.0389 no 2_765
C67 H55 3.4889 no 1_565
C67 H60 3.3699 no 2_766
C68 H44 3.5932 no 1_665
C68 H45 3.3666 no 1_665
C68 H49 3.2496 no 2_666
C68 H51 3.1567 no 1_665
C68 H60 3.3096 no 2_766
C69 H44 3.1586 no 1_665
C69 H45 3.5941 no 1_665
C69 H53 3.4753 no 2_766
C69 H60 3.1934 no 2_766
C70 H11 3.1049 no 1_655
C70 H44 2.7794 no 1_665
C70 H60 3.1428 no 2_766
C71 H11 3.0715 no 1_655
C71 H43 3.3969 no 1_665
C71 H44 2.9246 no 1_665
C71 H60 3.2074 no 2_766
C72 H2 2.9311 no .
C73 H24 3.4914 no 1_655
C73 H42 2.9792 no 1_665
C73 H43 3.4987 no 1_665
C73 H73 3.3402 no 2_765
H2 C57 2.9248 no .
H2 C58 2.9929 no .
H2 C59 3.0715 no .
H2 C60 3.0580 no .
H2 C61 2.9898 no .
H2 C72 2.9311 no .
H2 H13 3.5956 no 2_766
H2 H57 3.4209 no .
H2 H58 3.5202 no .
H2 H61 3.5192 no .
H3 C38 3.4498 no .
H3 C48 3.0659 no 1_655
H3 C49 3.0718 no 1_655
H3 C60 3.5840 no .
H3 C61 3.1664 no .
H3 H13 3.2519 no 2_766
H3 H29 3.5599 no 1_655
H3 H30 3.1969 no 1_655
H3 H36 3.4834 no .
H3 H48 3.1876 no 1_655
H3 H49 3.1860 no 1_655
H3 H61 3.0412 no .
H4 O5 3.4893 no 1_655
H4 C12 3.2614 no 2_766
H4 C29 3.5335 no 1_655
H4 C30 3.1121 no 1_655
H4 C47 3.5598 no 1_655
H4 C48 3.1636 no 1_655
H4 C57 3.0562 no 1_655
H4 C58 3.0094 no 1_655
H4 H12 2.5007 no 2_766
H4 H13 3.3336 no 2_766
H4 H29 3.1943 no 1_655
H4 H30 2.3308 no 1_655
H4 H48 2.7590 no 1_655
H4 H57 2.7616 no 1_655
H4 H58 2.6652 no 1_655
H5 C9 3.5725 no 1_655
H5 C10 3.3076 no 1_655
H5 C11 3.1131 no 1_655
H5 C12 3.1495 no 1_655
H5 C13 3.3946 no 1_655
H5 C58 3.2795 no 1_655
H5 H11 3.4879 no 1_655
H5 H12 3.5220 no 1_655
H5 H12 3.3954 no 2_766
H5 H57 3.3874 no 1_655
H5 H58 2.4423 no 1_655
H6 C10 3.4054 no 1_655
H6 C11 2.9369 no 1_655
H6 H10 3.4342 no 1_655
H6 H11 2.6398 no 1_655
H6 H59 2.7847 no 2_766
H10 H6 3.4342 no 1_455
H10 H15 3.3830 no 1_455
H10 H54 3.5656 no 1_565
H10 H55 3.0184 no 1_565
H10 H71 3.1023 no 1_455
H11 C6 3.3990 no 1_455
H11 C59 3.5044 no 2_666
H11 C70 3.1049 no 1_455
H11 C71 3.0715 no 1_455
H11 H5 3.4879 no 1_455
H11 H6 2.6398 no 1_455
H11 H48 3.2095 no 2_666
H11 H54 3.2902 no 1_565
H11 H59 3.1950 no 2_666
H11 H70 2.6191 no 1_455
H11 H71 2.5279 no 1_455
H12 C3 3.4688 no 2_766
H12 C4 2.7913 no 2_766
H12 C5 3.3165 no 2_766
H12 C48 3.4528 no 2_666
H12 C58 3.0206 no 2_666
H12 C59 3.2718 no 2_666
H12 H4 2.5007 no 2_766
H12 H5 3.5220 no 1_455
H12 H5 3.3954 no 2_766
H12 H48 2.6178 no 2_666
H12 H58 2.7182 no 2_666
H12 H59 3.1644 no 2_666
H13 C1 3.3728 no 2_766
H13 C2 3.1098 no 2_766
H13 C3 2.8741 no 2_766
H13 C4 2.9263 no 2_766
H13 C5 3.1929 no 2_766
H13 C6 3.4182 no 2_766
H13 C58 3.5099 no .
H13 C59 3.5020 no .
H13 H2 3.5956 no 2_766
H13 H3 3.2519 no 2_766
H13 H4 3.3336 no 2_766
H13 H58 2.9751 no .
H13 H59 2.9718 no .
H15 H10 3.3830 no 1_655
H15 H25 3.4525 no 1_655
H15 H29 3.1775 no 1_655
H15 H62 3.1099 no 1_655
H16 C17 3.3919 no 2_865
H16 C25 3.5858 no 1_655
H16 C62 3.3943 no 1_655
H16 C63 3.4538 no 1_655
H16 H16 3.5302 no 2_865
H16 H17 2.6689 no 2_865
H16 H24 3.5675 no 1_655
H16 H25 2.7838 no 1_655
H16 H28 3.1856 no 1_655
H16 H62 2.8784 no 1_655
H16 H63 3.0193 no 1_655
H17 N7 3.3520 no 2_765
H17 N9 3.4912 no 2_765
H17 C16 3.3941 no 2_865
H17 C19 3.4340 no 2_765
H17 C20 3.4915 no 2_765
H17 C25 3.0174 no 2_765
H17 C62 3.0974 no 2_765
H17 C63 3.5467 no 2_765
H17 H16 2.6689 no 2_865
H17 H17 3.5594 no 2_865
H17 H25 2.4252 no 2_765
H17 H62 3.0225 no 2_765
H21 C39 3.2368 no 1_665
H21 C40 3.5821 no 1_665
H21 C41 3.5496 no 1_665
H21 C42 3.2007 no 1_665
H21 C43 2.8212 no 1_665
H21 C44 2.8340 no 1_665
H21 H43 3.1371 no 1_665
H21 H44 3.1484 no 1_665
H21 H45 3.0604 no 1_665
H22 C32 3.5785 no 1_565
H22 C33 2.9288 no 1_565
H22 C34 2.7547 no 1_565
H22 C35 3.2654 no 1_565
H22 H27 3.0112 no 2_665
H22 H33 3.1588 no 1_565
H22 H34 2.8842 no 1_565
H22 H45 3.0811 no 1_665
H22 H55 3.3403 no 1_565
H22 H56 3.0686 no 1_565
H23 C33 3.3163 no 1_565
H23 C41 3.4572 no 1_565
H23 C42 3.0121 no 1_565
H23 C43 2.9902 no 1_565
H23 C44 3.4358 no 1_565
H23 C55 3.5326 no 1_565
H23 C56 3.2289 no 1_565
H23 H27 2.8675 no 2_665
H23 H33 2.9867 no 1_565
H23 H42 3.2668 no 1_565
H23 H43 3.2240 no 1_565
H23 H55 3.1060 no 1_565
H23 H56 2.4702 no 1_565
H24 C14 3.5675 no 1_455
H24 C15 3.3104 no 1_455
H24 C16 3.1879 no 1_455
H24 C17 3.2736 no 1_455
H24 C42 3.1659 no 1_565
H24 C43 2.9810 no 1_565
H24 C73 3.4914 no 1_455
H24 H16 3.5675 no 1_455
H24 H42 2.9214 no 1_565
H24 H43 2.5642 no 1_565
H25 C15 3.4574 no 1_455
H25 C16 3.0555 no 1_455
H25 C17 3.2411 no 2_765
H25 H15 3.4525 no 1_455
H25 H16 2.7838 no 1_455
H25 H17 2.4252 no 2_765
H26 C33 3.4705 no 2_655
H26 H33 2.7108 no 2_655
H26 H34 3.2246 no 2_655
H26 H35 3.4850 no 1_455
H26 H64 2.8835 no .
H27 C21 3.5224 no 2_665
H27 C22 2.8564 no 2_665
H27 C23 2.7740 no 2_665
H27 C24 3.4061 no 2_665
H27 C33 3.5561 no 2_655
H27 C34 3.5228 no 2_655
H27 H22 3.0112 no 2_665
H27 H23 2.8675 no 2_665
H27 H33 3.0402 no 2_655
H27 H34 2.9787 no 2_655
H27 H63 3.3730 no .
H28 C15 3.5659 no 1_455
H28 C16 3.3148 no 1_455
H28 H16 3.1856 no 1_455
H28 H63 3.2959 no .
H28 H65 3.0107 no 1_455
H28 H66 3.3241 no 1_455
H29 C3 3.2623 no 1_455
H29 C4 3.0301 no 1_455
H29 C5 3.3664 no 1_455
H29 C15 3.5872 no 1_455
H29 C65 3.2330 no 1_455
H29 C66 3.1619 no 1_455
H29 H3 3.5599 no 1_455
H29 H4 3.1943 no 1_455
H29 H15 3.1775 no 1_455
H29 H36 3.2588 no 1_455
H29 H63 3.5439 no .
H29 H65 2.7049 no 1_455
H29 H66 2.5269 no 1_455
H30 C3 3.3100 no 1_455
H30 C4 2.8454 no 1_455
H30 H3 3.1969 no 1_455
H30 H4 2.3308 no 1_455
H30 H36 2.9138 no 1_455
H33 C23 3.5883 no 1_545
H33 C26 3.3903 no 2_655
H33 C27 3.5464 no 2_655
H33 H22 3.1588 no 1_545
H33 H23 2.9867 no 1_545
H33 H26 2.7108 no 2_655
H33 H27 3.0402 no 2_655
H33 H33 3.5412 no 2_655
H33 H40 2.9821 no 2_655
H33 H41 3.2442 no 2_655
H34 C22 3.5654 no 1_545
H34 C26 3.4187 no 2_655
H34 C27 3.2818 no 2_655
H34 C34 3.4620 no 2_755
H34 C35 3.3253 no 2_755
H34 C40 3.3900 no 2_655
H34 H22 2.8842 no 1_545
H34 H26 3.2246 no 2_655
H34 H27 2.9787 no 2_655
H34 H34 2.9609 no 2_755
H34 H35 2.7031 no 2_755
H34 H40 2.6389 no 2_655
H34 H41 3.3887 no 2_655
H35 N2 3.3028 no 1_655
H35 N3 3.2663 no 1_655
H35 C26 3.1768 no 1_655
H35 C27 3.4048 no 1_655
H35 C30 3.5341 no 1_655
H35 C34 3.5612 no 2_755
H35 C39 3.5836 no 1_655
H35 C40 3.2363 no 1_655
H35 C45 3.4182 no 1_655
H35 H26 3.4850 no 1_655
H35 H34 2.7031 no 2_755
H35 H40 2.6583 no 1_655
H35 H45 3.4874 no 1_655
H36 N3 3.4599 no 1_655
H36 C29 3.0990 no 1_655
H36 C30 2.8981 no 1_655
H36 C45 3.3807 no 1_655
H36 C46 3.1934 no 1_655
H36 C51 3.5040 no 1_655
H36 H3 3.4834 no .
H36 H29 3.2588 no 1_655
H36 H30 2.9138 no 1_655
H36 H65 3.1073 no .
H40 C33 3.1926 no 2_655
H40 C34 3.0002 no 2_655
H40 C35 3.4875 no 1_455
H40 H33 2.9821 no 2_655
H40 H34 2.6389 no 2_655
H40 H35 2.6583 no 1_455
H41 C32 3.3577 no 2_655
H41 C33 2.9888 no 2_655
H41 C34 3.0798 no 2_655
H41 C35 3.4993 no 2_655
H41 C64 3.2759 no 2_655
H41 C65 3.5422 no 2_655
H41 H33 3.2442 no 2_655
H41 H34 3.3887 no 2_655
H41 H64 2.6492 no 2_655
H41 H65 3.1695 no 2_655
H42 C18 3.2242 no 1_445
H42 C19 3.2610 no 1_445
H42 C24 3.5946 no 1_545
H42 C64 3.1171 no 2_655
H42 C65 3.3745 no 2_655
H42 C73 2.9792 no 1_445
H42 H23 3.2668 no 1_545
H42 H24 2.9214 no 1_545
H42 H64 3.0045 no 2_655
H42 H65 3.4310 no 2_655
H42 H73 2.7950 no 1_445
H43 O1 3.2489 no 1_445
H43 N7 3.4242 no 1_445
H43 C14 3.0095 no 1_445
H43 C18 2.8506 no 1_445
H43 C19 2.9676 no 1_445
H43 C24 3.2878 no 1_545
H43 C71 3.3969 no 1_445
H43 C73 3.4987 no 1_445
H43 H21 3.1371 no 1_445
H43 H23 3.2240 no 1_545
H43 H24 2.5642 no 1_545
H43 H71 3.1575 no 1_445
H44 N8 3.4106 no 1_445
H44 C68 3.5932 no 1_445
H44 C69 3.1586 no 1_445
H44 C70 2.7794 no 1_445
H44 C71 2.9246 no 1_445
H44 H21 3.1484 no 1_445
H44 H69 3.5936 no 1_445
H44 H70 3.0154 no 1_445
H44 H71 3.2279 no 1_445
H45 C21 3.5800 no 1_445
H45 C22 3.5965 no 1_445
H45 C35 3.5675 no 1_455
H45 C68 3.3666 no 1_445
H45 C69 3.5941 no 1_445
H45 H21 3.0604 no 1_445
H45 H22 3.0811 no 1_445
H45 H35 3.4874 no 1_455
H45 H68 3.3901 no 1_445
H48 C4 3.4194 no 1_455
H48 C11 3.2987 no 2_666
H48 C12 2.9508 no 2_666
H48 H3 3.1876 no 1_455
H48 H4 2.7590 no 1_455
H48 H11 3.2095 no 2_666
H48 H12 2.6178 no 2_666
H48 H54 3.1110 no 2_656
H49 C12 3.5467 no 2_666
H49 C54 3.4207 no 2_656
H49 C68 3.2496 no 2_666
H49 H3 3.1860 no 1_455
H49 H54 2.5613 no 2_656
H49 H60 3.2753 no 1_455
H49 H61 3.0365 no 1_455
H49 H68 2.8735 no 2_666
H50 C52 3.4215 no 1_455
H50 C53 3.2292 no 1_455
H50 C54 3.5849 no 1_455
H50 C61 3.3663 no 1_455
H50 H53 3.3742 no 1_455
H50 H61 2.4511 no 1_455
H50 H68 3.1765 no 2_666
H50 H69 3.3064 no 2_666
H51 C54 3.4556 no 1_455
H51 C55 3.1671 no 1_455
H51 C56 3.3881 no 1_455
H51 C68 3.1567 no 1_445
H51 H55 3.3480 no 1_455
H51 H68 2.5476 no 1_445
H52 H53 3.1317 no 2_656
H52 H69 3.3099 no 2_766
H53 C48 3.5033 no 2_656
H53 C69 3.4753 no 2_766
H53 H50 3.3742 no 1_655
H53 H52 3.1317 no 2_656
H53 H53 3.2062 no 2_656
H53 H69 2.5507 no 2_766
H53 H70 3.3590 no 1_445
H54 C10 3.5694 no 1_545
H54 C11 3.4178 no 1_545
H54 C48 3.1783 no 2_656
H54 C49 2.8582 no 2_656
H54 H10 3.5656 no 1_545
H54 H11 3.2902 no 1_545
H54 H48 3.1110 no 2_656
H54 H49 2.5613 no 2_656
H54 H67 3.3778 no 1_545
H54 H68 2.8987 no 1_545
H54 H70 3.0049 no 1_445
H55 C10 3.5260 no 1_545
H55 C22 3.1488 no 1_545
H55 C23 2.9930 no 1_545
H55 C24 3.4824 no 1_545
H55 C67 3.4889 no 1_545
H55 H10 3.0184 no 1_545
H55 H22 3.3403 no 1_545
H55 H23 3.1060 no 1_545
H55 H51 3.3480 no 1_655
H55 H67 2.7722 no 1_545
H55 H68 3.2251 no 1_545
H56 C22 3.3213 no 1_545
H56 C23 3.0015 no 1_545
H56 H22 3.0686 no 1_545
H56 H23 2.4702 no 1_545
H57 C4 3.4893 no 1_455
H57 C63 3.2882 no .
H57 H2 3.4209 no .
H57 H4 2.7616 no 1_455
H57 H5 3.3874 no 1_455
H57 H63 3.2032 no .
H58 C4 3.1709 no 1_455
H58 C5 3.0658 no 1_455
H58 C7 3.3761 no .
H58 C8 3.2157 no .
H58 C12 3.5911 no 2_666
H58 C13 3.0208 no .
H58 H2 3.5202 no .
H58 H4 2.6652 no 1_455
H58 H5 2.4423 no 1_455
H58 H12 2.7182 no 2_666
H58 H13 2.9751 no .
H59 N6 3.3232 no 2_766
H59 C1 3.1211 no 2_766
H59 C6 2.8897 no 2_766
H59 C7 3.3528 no 2_766
H59 H6 2.7847 no 2_766
H59 H11 3.1950 no 2_666
H59 H12 3.1644 no 2_666
H59 H13 2.9718 no .
H60 N8 3.3376 no 2_766
H60 C7 3.3732 no 2_766
H60 C67 3.3699 no 2_766
H60 C68 3.3096 no 2_766
H60 C69 3.1934 no 2_766
H60 C70 3.1428 no 2_766
H60 C71 3.2074 no 2_766
H60 H49 3.2753 no 1_655
H60 H70 3.5767 no 2_766
H61 C49 3.1130 no 1_655
H61 C50 2.7727 no 1_655
H61 H2 3.5192 no .
H61 H3 3.0412 no .
H61 H49 3.0365 no 1_655
H61 H50 2.4511 no 1_655
H62 C16 3.5230 no 1_455
H62 H15 3.1099 no 1_455
H62 H16 2.8784 no 1_455
H62 H17 3.0225 no 2_765
H63 N3 3.3149 no .
H63 C26 3.1263 no .
H63 C27 2.9292 no .
H63 C28 2.8840 no .
H63 C29 3.0537 no .
H63 C30 3.2536 no .
H63 H16 3.0193 no 1_455
H63 H27 3.3730 no .
H63 H28 3.2959 no .
H63 H29 3.5439 no .
H63 H57 3.2032 no .
H64 O3 3.5301 no .
H64 N3 3.4322 no .
H64 N4 3.4869 no .
H64 C26 3.0038 no .
H64 C27 3.4947 no .
H64 C32 3.3157 no .
H64 C37 3.2059 no .
H64 C38 3.2870 no .
H64 C41 3.3405 no 2_655
H64 C42 3.5121 no 2_655
H64 H26 2.8835 no .
H64 H41 2.6492 no 2_655
H64 H42 3.0045 no 2_655
H65 C28 3.2293 no 1_655
H65 C29 3.0654 no 1_655
H65 C36 3.1686 no .
H65 C37 3.3650 no .
H65 C38 3.4765 no .
H65 H28 3.0107 no 1_655
H65 H29 2.7049 no 1_655
H65 H36 3.1073 no .
H65 H41 3.1695 no 2_655
H65 H42 3.4310 no 2_655
H66 C29 3.3269 no 1_655
H66 H28 3.3241 no 1_655
H66 H29 2.5269 no 1_655
H66 H73 3.3605 no 2_765
H67 C55 3.4974 no 1_565
H67 H54 3.3778 no 1_565
H67 H55 2.7722 no 1_565
H68 C49 3.4747 no 2_666
H68 C50 3.5858 no 1_665
H68 C51 2.9939 no 1_665
H68 C54 3.2324 no 1_565
H68 C55 3.4151 no 1_565
H68 H45 3.3901 no 1_665
H68 H49 2.8735 no 2_666
H68 H50 3.1765 no 2_666
H68 H51 2.5476 no 1_665
H68 H54 2.8987 no 1_565
H68 H55 3.2251 no 1_565
H69 C46 3.5685 no 1_665
H69 C51 3.5719 no 1_665
H69 C53 3.2390 no 2_766
H69 H44 3.5936 no 1_665
H69 H50 3.3064 no 2_666
H69 H52 3.3099 no 2_766
H69 H53 2.5507 no 2_766
H70 C11 3.4415 no 1_655
H70 C53 3.1187 no 1_665
H70 C54 2.9054 no 1_665
H70 C55 3.3744 no 1_665
H70 H11 2.6191 no 1_655
H70 H44 3.0154 no 1_665
H70 H53 3.3590 no 1_665
H70 H54 3.0049 no 1_665
H70 H60 3.5767 no 2_766
H71 C10 3.5409 no 1_655
H71 C11 3.2495 no 1_655
H71 H10 3.1023 no 1_655
H71 H11 2.5279 no 1_655
H71 H43 3.1575 no 1_665
H71 H44 3.2279 no 1_665
H73 N9 3.1341 no 2_765
H73 C18 3.1870 no 2_765
H73 C19 3.2945 no 2_765
H73 C62 3.4023 no 2_765
H73 C64 3.5816 no 2_765
H73 C65 3.2770 no 2_765
H73 C66 3.0389 no 2_765
H73 C73 3.3402 no 2_765
H73 H42 2.7950 no 1_665
H73 H66 3.3605 no 2_765
H73 H73 3.4130 no 2_765

loop_
_geom_torsion_atom_site_label_1
_geom_torsion_atom_site_label_2
_geom_torsion_atom_site_label_3
_geom_torsion_atom_site_label_4
_geom_torsion
_geom_torsion_publ_flag
O1 Co1 N6 C1 -23.88(12) no
O1 Co1 N6 C7 165.87(12) no
N6 Co1 O1 C14 146.24(14) no
O1 Co1 N7 C19 18.71(12) no
O1 Co1 N7 C20 -156.28(11) no
N7 Co1 O1 C14 -32.02(14) no
O1 Co1 N8 C67 165.36(16) no
O1 Co1 N8 C71 -19.00(15) no
N8 Co1 O1 C14 -123.88(15) no
O1 Co1 N9 C62 -169.20(15) no
O1 Co1 N9 C66 19.75(16) no
N9 Co1 O1 C14 60.05(15) no
O2 Co1 N6 C1 157.34(11) no
O2 Co1 N6 C7 -12.91(12) no
N6 Co1 O2 C9 24.51(14) no
O2 Co1 N7 C19 -162.57(12) no
O2 Co1 N7 C20 22.45(11) no
N7 Co1 O2 C9 -157.25(14) no
O2 Co1 N8 C67 -12.63(16) no
O2 Co1 N8 C71 163.01(15) no
N8 Co1 O2 C9 -65.43(15) no
O2 Co1 N9 C62 8.87(15) no
O2 Co1 N9 C66 -162.17(16) no
N9 Co1 O2 C9 110.60(15) no
N6 Co1 N8 C67 -100.62(16) no
N6 Co1 N8 C71 75.02(15) no
N8 Co1 N6 C1 -113.34(12) no
N8 Co1 N6 C7 76.41(13) no
N6 Co1 N9 C62 96.89(15) no
N6 Co1 N9 C66 -74.15(16) no
N9 Co1 N6 C1 67.70(12) no
N9 Co1 N6 C7 -102.55(13) no
N7 Co1 N8 C67 78.17(16) no
N7 Co1 N8 C71 -106.19(15) no
N8 Co1 N7 C19 108.08(13) no
N8 Co1 N7 C20 -66.90(12) no
N7 Co1 N9 C62 -81.93(15) no
N7 Co1 N9 C66 107.03(16) no
N9 Co1 N7 C19 -73.04(13) no
N9 Co1 N7 C20 111.98(12) no
O3 Co2 N1 C52 168.14(13) no
O3 Co2 N1 C56 -17.59(13) no
N1 Co2 O3 C32 -66.56(16) no
O3 Co2 N2 C39 15.68(14) no
O3 Co2 N2 C45 -176.89(15) no
N2 Co2 O3 C32 -153.11(16) no
O3 Co2 N3 C26 7.76(12) no
O3 Co2 N3 C30 -171.57(12) no
N3 Co2 O3 C32 116.12(16) no
O3 Co2 N4 C38 -20.05(15) no
O3 Co2 N4 C72 174.67(14) no
N4 Co2 O3 C32 19.87(16) no
O5 Co2 N1 C52 -9.98(13) no
O5 Co2 N1 C56 164.29(13) no
N1 Co2 O5 C47 -92.57(17) no
O5 Co2 N2 C39 -165.29(14) no
O5 Co2 N2 C45 2.14(16) no
N2 Co2 O5 C47 -6.09(17) no
O5 Co2 N3 C26 -174.17(12) no
O5 Co2 N3 C30 6.51(12) no
N3 Co2 O5 C47 84.78(17) no
O5 Co2 N4 C38 161.15(15) no
O5 Co2 N4 C72 -4.13(14) no
N4 Co2 O5 C47 -179.03(17) no
N1 Co2 N2 C39 -75.47(14) no
N1 Co2 N2 C45 91.96(16) no
N2 Co2 N1 C52 -98.73(13) no
N2 Co2 N1 C56 75.54(13) no
N1 Co2 N4 C38 71.37(15) no
N1 Co2 N4 C72 -93.91(14) no
N4 Co2 N1 C52 79.36(13) no
N4 Co2 N1 C56 -106.37(13) no
N2 Co2 N3 C26 -85.41(13) no
N2 Co2 N3 C30 95.26(12) no
N3 Co2 N2 C39 103.38(14) no
N3 Co2 N2 C45 -89.19(16) no
N3 Co2 N4 C38 -107.56(15) no
N3 Co2 N4 C72 87.16(14) no
N4 Co2 N3 C26 96.36(12) no
N4 Co2 N3 C30 -82.97(13) no
Co1 O1 C14 C15 -153.44(13) no
Co1 O1 C14 C18 27.4(3) no
Co1 O2 C9 C8 -21.1(3) no
Co1 O2 C9 C10 159.53(12) no
Co2 O3 C32 C33 168.16(13) no
Co2 O3 C32 C37 -11.7(4) no
Co2 O5 C47 C46 4.3(4) no
Co2 O5 C47 C48 -176.27(13) no
Co2 N1 C52 C53 174.61(14) no
Co2 N1 C56 C55 -174.05(13) no
C52 N1 C56 C55 0.4(3) no
C56 N1 C52 C53 0.2(4) no
Co2 N2 C39 C40 -71.5(3) no
Co2 N2 C39 C44 106.80(18) no
Co2 N2 C45 C46 3.4(4) no
C39 N2 C45 C46 171.3(2) no
C45 N2 C39 C40 120.1(3) no
C45 N2 C39 C44 -61.6(3) no
Co2 N3 C26 C27 -179.83(12) no
Co2 N3 C30 C29 178.76(12) no
C26 N3 C30 C29 -0.6(3) no
C30 N3 C26 C27 -0.5(3) no
Co2 N4 C38 C37 14.0(4) no
Co2 N4 C72 C57 -71.7(3) no
Co2 N4 C72 C61 108.52(19) no
C38 N4 C72 C57 122.3(3) no
C38 N4 C72 C61 -57.6(3) no
C72 N4 C38 C37 -180.0(2) no
Co1 N6 C1 C2 -117.12(18) no
Co1 N6 C1 C6 60.9(2) no
Co1 N6 C7 C8 -1.2(3) no
C1 N6 C7 C8 -171.89(17) no
C7 N6 C1 C2 53.8(3) no
C7 N6 C1 C6 -128.2(2) no
Co1 N7 C19 C18 -1.8(3) no
Co1 N7 C20 C21 106.94(19) no
Co1 N7 C20 C25 -70.6(2) no
C19 N7 C20 C21 -68.4(3) no
C19 N7 C20 C25 114.1(2) no
C20 N7 C19 C18 173.37(16) no
Co1 N8 C67 C68 174.44(16) no
Co1 N8 C71 C70 -174.88(16) no
C67 N8 C71 C70 1.0(4) no
C71 N8 C67 C68 -1.3(4) no
Co1 N9 C62 C63 -170.95(16) no
Co1 N9 C66 C65 171.36(15) no
C62 N9 C66 C65 0.1(4) no
C66 N9 C62 C63 0.6(4) no
N6 C1 C2 C3 178.32(17) no
N6 C1 C6 C5 -178.96(18) no
C2 C1 C6 C5 -0.9(4) no
C6 C1 C2 C3 0.3(4) no
C1 C2 C3 C4 -0.0(4) no
C2 C3 C4 C5 0.4(4) no
C3 C4 C5 C6 -1.0(4) no
C4 C5 C6 C1 1.3(4) no
N6 C7 C8 C9 13.0(4) no
N6 C7 C8 C13 -171.55(18) no
C7 C8 C9 O2 -2.1(4) no
C7 C8 C9 C10 177.27(17) no
C7 C8 C13 C12 -177.35(18) no
C9 C8 C13 C12 -1.7(4) no
C13 C8 C9 O2 -177.41(19) no
C13 C8 C9 C10 1.9(3) no
O2 C9 C10 C11 178.99(17) no
C8 C9 C10 C11 -0.4(3) no
C9 C10 C11 C12 -1.5(4) no
C10 C11 C12 C13 1.8(4) no
C11 C12 C13 C8 -0.2(4) no
O1 C14 C15 C16 -179.55(17) no
O1 C14 C18 C19 1.6(3) no
O1 C14 C18 C73 177.42(16) no
C15 C14 C18 C19 -177.60(17) no
C15 C14 C18 C73 -1.7(3) no
C18 C14 C15 C16 -0.4(3) no
C14 C15 C16 C17 2.1(4) no
C15 C16 C17 C73 -1.7(4) no
C16 C17 C73 C18 -0.4(4) no
C14 C18 C19 N7 -14.0(3) no
C14 C18 C73 C17 2.2(3) no
C19 C18 C73 C17 178.29(17) no
C73 C18 C19 N7 170.04(18) no
N7 C20 C21 C22 -177.07(18) no
N7 C20 C25 C24 179.15(18) no
C21 C20 C25 C24 1.6(4) no
C25 C20 C21 C22 0.5(4) no
C20 C21 C22 C23 -1.8(4) no
C21 C22 C23 C24 1.0(4) no
C22 C23 C24 C25 1.1(4) no
C23 C24 C25 C20 -2.4(4) no
N3 C26 C27 C28 1.3(4) no
C26 C27 C28 C29 -1.0(4) no
C27 C28 C29 C30 -0.0(4) no
C28 C29 C30 N3 0.8(4) no
O3 C32 C33 C34 -178.4(2) no
O3 C32 C37 C36 178.1(2) no
O3 C32 C37 C38 -4.3(4) no
C33 C32 C37 C36 -1.7(4) no
C33 C32 C37 C38 175.8(2) no
C37 C32 C33 C34 1.5(4) no
C32 C33 C34 C35 -0.4(4) no
C33 C34 C35 C36 -0.4(4) no
C34 C35 C36 C37 0.1(5) no
C35 C36 C37 C32 1.0(4) no
C35 C36 C37 C38 -176.8(3) no
C32 C37 C38 N4 1.6(5) no
C36 C37 C38 N4 179.3(3) no
N2 C39 C40 C41 179.47(17) no
N2 C39 C44 C43 -178.56(17) no
C40 C39 C44 C43 -0.3(3) no
C44 C39 C40 C41 1.2(4) no
C39 C40 C41 C42 -1.3(4) no
C40 C41 C42 C43 0.4(4) no
C41 C42 C43 C44 0.6(4) no
C42 C43 C44 C39 -0.6(4) no
N2 C45 C46 C47 -7.4(5) no
N2 C45 C46 C51 176.8(3) no
C45 C46 C47 O5 3.4(4) no
C45 C46 C47 C48 -176.0(3) no
C45 C46 C51 C50 175.9(3) no
C47 C46 C51 C50 -0.1(4) no
C51 C46 C47 O5 179.1(3) no
C51 C46 C47 C48 -0.3(4) no
O5 C47 C48 C49 -179.6(2) no
C46 C47 C48 C49 -0.2(4) no
C47 C48 C49 C50 1.0(5) no
C48 C49 C50 C51 -1.4(5) no
C49 C50 C51 C46 1.0(5) no
N1 C52 C53 C54 -1.0(4) no
C52 C53 C54 C55 1.2(4) no
C53 C54 C55 C56 -0.6(4) no
C54 C55 C56 N1 -0.2(4) no
C58 C57 C72 N4 179.6(2) no
C58 C57 C72 C61 -0.6(4) no
C72 C57 C58 C59 0.3(4) no
C57 C58 C59 C60 0.6(4) no
C58 C59 C60 C61 -1.2(4) no
C59 C60 C61 C72 0.9(4) no
C60 C61 C72 N4 179.8(3) no
C60 C61 C72 C57 0.0(4) no
N9 C62 C63 C64 -0.5(5) no
C62 C63 C64 C65 -0.3(5) no
C63 C64 C65 C66 0.9(4) no
C64 C65 C66 N9 -0.9(4) no
N8 C67 C68 C69 0.8(5) no
C67 C68 C69 C70 0.1(5) no
C68 C69 C70 C71 -0.4(5) no
C69 C70 C71 N8 -0.1(5) no
